data_4336441
loop_
_publ_author_name
'Tamaki Terada'
'Kiyohisa Hirabayashi'
'Dong Liu'
'Tomohiko Nakamura'
'Takuya Wakimoto'
'Tsuyoshi Matsumoto'
'Kazuyuki Tatsumi'

_publ_section_title
;
 [3:1] Site-Differentiated [4Fe-4S] Clusters Having One Carboxylate and
 Three Thiolates
;
_journal_name_full 'Inorganic Chemistry'
_journal_page_first 11997
_journal_page_last 12004
_journal_paper_doi 10.1021/ic4017596
_journal_volume 52
_journal_year 2013
_chemical_absolute_configuration 'CHOOSE rm ad rmad syn or unk'
_chemical_formula_moiety 'C91 H84 Fe4 O6 P2 S7'
_chemical_formula_sum 'C91 H84 Fe4 O6 P2 S7'
_chemical_formula_weight 1783.42
_space_group_IT_number 14
_symmetry_cell_setting monoclinic
_symmetry_Int_Tables_number 14
_symmetry_space_group_name_Hall '-P 2yn'
_symmetry_space_group_name_H-M 'P 1 21/n 1'
_atom_sites_solution_hydrogens geom
_atom_sites_solution_primary direct
_atom_sites_solution_secondary difmap
_cell_angle_alpha 90.0000
_cell_angle_beta 91.042(4)
_cell_angle_gamma 90.0000
_cell_formula_units_Z 4
_cell_length_a 13.033(2)
_cell_length_b 25.109(4)
_cell_length_c 25.071(4)
_cell_measurement_reflns_used 14894
_cell_measurement_temperature 173
_cell_measurement_theta_max 27.50
_cell_measurement_theta_min 3.00
_cell_volume 8203(2)
_computing_cell_refinement 'CrystalClear-SM Expert 2.0 r4'
_computing_data_collection 'CrystalClear-SM Expert 2.0 r4 (Rigaku, 2009)'
_computing_data_reduction 'CrystalClear-SM Expert 2.0 r4'
_computing_molecular_graphics 'CrystalStructure 4.0'
_computing_publication_material 'CrystalStructure 4.0 (Rigaku, 2010)'
_computing_structure_refinement 'SHELXL97 (Sheldrick, 2008)'
_computing_structure_solution SIR97
_diffrn_ambient_temperature 173
_diffrn_detector_area_resol_mean 7.111
_diffrn_measured_fraction_theta_full 0.977
_diffrn_measured_fraction_theta_max 0.977
_diffrn_measurement_device_type 'Rigaku Saturn724'
_diffrn_measurement_method \w
_diffrn_radiation_type 'Mo K\a'
_diffrn_radiation_wavelength 0.71075
_diffrn_reflns_av_R_equivalents 0.0858
_diffrn_reflns_limit_h_max 15
_diffrn_reflns_limit_h_min -16
_diffrn_reflns_limit_k_max 32
_diffrn_reflns_limit_k_min -31
_diffrn_reflns_limit_l_max 32
_diffrn_reflns_limit_l_min -32
_diffrn_reflns_number 66980
_diffrn_reflns_theta_full 27.51
_diffrn_reflns_theta_max 27.51
_diffrn_standards_number 0
_exptl_absorpt_coefficient_mu 0.965
_exptl_absorpt_correction_T_max 0.981
_exptl_absorpt_correction_T_min 0.789
_exptl_absorpt_correction_type multi-scan
_exptl_absorpt_process_details 'REQAB (Rigaku, 1998)'
_exptl_crystal_colour black
_exptl_crystal_density_diffrn 1.444
_exptl_crystal_description plate
_exptl_crystal_F_000 3696.00
_exptl_crystal_size_max 0.200
_exptl_crystal_size_mid 0.200
_exptl_crystal_size_min 0.020
_refine_diff_density_max 1.730
_refine_diff_density_min -0.780
_refine_ls_extinction_method none
_refine_ls_goodness_of_fit_ref 1.049
_refine_ls_hydrogen_treatment constr
_refine_ls_number_parameters 998
_refine_ls_number_reflns 18411
_refine_ls_number_restraints 0
_refine_ls_R_factor_gt 0.0866
_refine_ls_shift/su_max 0.004
_refine_ls_structure_factor_coef Fsqd
_refine_ls_weighting_details 'w = 1/[\s^2^(Fo^2^)+(0.1233P)^2^+16.0513P] where P=(Fo^2^+2Fc^2^)/3'
_refine_ls_weighting_scheme calc
_refine_ls_wR_factor_ref 0.2866
_reflns_number_gt 9593
_reflns_number_total 18411
_reflns_threshold_expression F^2^>2.0\s(F^2^)
_cod_data_source_file ic4017596_si_002_4.cif
_cod_data_source_block '[PPh4]2[Fe4S4(OCOC6H4OH)(TempS3)]_cluster7'
_cod_original_cell_volume 8203(3)
_cod_database_code 4336441

loop_
_symmetry_equiv_pos_site_id
_symmetry_equiv_pos_as_xyz
1 +X,+Y,+Z
2 1/2-X,1/2+Y,1/2-Z
3 -X,-Y,-Z
4 1/2+X,1/2-Y,1/2+Z

loop_
_atom_site_label
_atom_site_type_symbol
_atom_site_fract_x
_atom_site_fract_y
_atom_site_fract_z
_atom_site_U_iso_or_equiv
_atom_site_adp_type
_atom_site_occupancy
_atom_site_symmetry_multiplicity
_atom_site_calc_flag
_atom_site_refinement_flags
Fe1 Fe 0.19395(8) 0.10619(4) 0.38674(4) 0.0487(3) Uani 1.0 4 d .
Fe2 Fe 0.17944(8) 0.03203(4) 0.30552(4) 0.0451(3) Uani 1.0 4 d .
Fe3 Fe 0.28098(7) 0.12836(4) 0.29037(4) 0.0430(3) Uani 1.0 4 d .
Fe4 Fe 0.07011(7) 0.12488(4) 0.29770(4) 0.0430(3) Uani 1.0 4 d .
S1 S 0.32523(14) 0.06236(7) 0.34931(7) 0.0501(5) Uani 1.0 4 d .
S2 S 0.18188(14) 0.18343(7) 0.33935(7) 0.0486(5) Uani 1.0 4 d .
S3 S 0.05267(15) 0.05837(8) 0.35881(7) 0.0507(5) Uani 1.0 4 d .
S4 S 0.16457(13) 0.08702(7) 0.23333(6) 0.0421(4) Uani 1.0 4 d .
S5 S 0.18360(18) -0.05816(7) 0.30038(7) 0.0572(5) Uani 1.0 4 d .
S6 S 0.42163(14) 0.16605(8) 0.25333(8) 0.0517(5) Uani 1.0 4 d .
S7 S -0.07482(14) 0.17224(7) 0.28067(7) 0.0493(5) Uani 1.0 4 d .
P1 P 0.57463(15) -0.15053(7) 0.19361(7) 0.0460(5) Uani 1.0 4 d .
P2 P 0.71101(15) 0.02629(8) 0.40429(7) 0.0492(5) Uani 1.0 4 d .
O1 O 0.1729(4) -0.15616(17) 0.08574(19) 0.0528(13) Uani 1.0 4 d .
O2 O 0.2879(5) 0.2446(2) 0.0384(2) 0.0616(14) Uani 1.0 4 d .
O3 O -0.3157(4) 0.1082(2) 0.08780(19) 0.0518(12) Uani 1.0 4 d .
O4 O 0.1769(5) 0.1203(3) 0.4645(2) 0.0630(15) Uani 1.0 4 d .
O5 O 0.3247(5) 0.1610(3) 0.4627(3) 0.0729(17) Uani 1.0 4 d .
O6 O 0.3762(6) 0.2235(3) 0.5389(3) 0.0802(19) Uani 1.0 4 d .
C1 C 0.1811(5) -0.0847(3) 0.2361(3) 0.0446(16) Uani 1.0 4 d .
C2 C 0.1995(6) -0.1390(3) 0.2312(3) 0.0479(17) Uani 1.0 4 d .
C3 C 0.1992(6) -0.1642(3) 0.1822(3) 0.0466(16) Uani 1.0 4 d .
C4 C 0.1771(5) -0.1354(3) 0.1363(3) 0.0398(14) Uani 1.0 4 d .
C5 C 0.1604(5) -0.0799(3) 0.1391(3) 0.0373(14) Uani 1.0 4 d .
C6 C 0.1611(5) -0.0565(3) 0.1886(3) 0.0403(15) Uani 1.0 4 d .
C7 C 0.3753(6) 0.1903(3) 0.1903(3) 0.0487(17) Uani 1.0 4 d .
C8 C 0.3805(7) 0.2437(3) 0.1798(4) 0.061(2) Uani 1.0 4 d .
C9 C 0.3484(7) 0.2634(3) 0.1286(4) 0.063(3) Uani 1.0 4 d .
C10 C 0.3172(6) 0.2290(3) 0.0896(3) 0.0494(17) Uani 1.0 4 d .
C11 C 0.3101(5) 0.1739(3) 0.1007(3) 0.0388(14) Uani 1.0 4 d .
C12 C 0.3374(5) 0.1559(3) 0.1505(3) 0.0423(15) Uani 1.0 4 d .
C13 C -0.1444(5) 0.1506(3) 0.2234(3) 0.0400(14) Uani 1.0 4 d .
C14 C -0.2509(5) 0.1529(3) 0.2251(3) 0.0412(15) Uani 1.0 4 d .
C15 C -0.3099(5) 0.1389(3) 0.1799(3) 0.0465(17) Uani 1.0 4 d .
C16 C -0.2635(5) 0.1219(3) 0.1336(3) 0.0423(15) Uani 1.0 4 d .
C17 C -0.1547(5) 0.1194(3) 0.1314(3) 0.0383(14) Uani 1.0 4 d .
C18 C -0.0994(5) 0.1337(3) 0.1762(3) 0.0341(13) Uani 1.0 4 d .
C19 C 0.1866(7) -0.2132(3) 0.0802(4) 0.060(2) Uani 1.0 4 d .
C20 C 0.2880(10) 0.2992(4) 0.0276(5) 0.094(4) Uani 1.0 4 d .
C21 C -0.4253(6) 0.1082(5) 0.0898(4) 0.078(3) Uani 1.0 4 d .
C22 C 0.1394(6) -0.0504(3) 0.0876(3) 0.0418(15) Uani 1.0 4 d .
C23 C 0.2751(5) 0.1358(3) 0.0569(3) 0.0442(15) Uani 1.0 4 d .
C24 C -0.1075(5) 0.1035(3) 0.0790(3) 0.0390(14) Uani 1.0 4 d .
C25 C 0.1227(5) 0.0095(3) 0.0885(3) 0.0382(14) Uani 1.0 4 d .
C26 C 0.2053(5) 0.0435(3) 0.0810(3) 0.0389(14) Uani 1.0 4 d .
C27 C 0.1874(5) 0.0977(3) 0.0713(3) 0.0345(13) Uani 1.0 4 d .
C28 C 0.0851(5) 0.1180(3) 0.0707(3) 0.0377(14) Uani 1.0 4 d .
C29 C 0.0032(5) 0.0842(3) 0.0814(3) 0.0375(14) Uani 1.0 4 d .
C30 C 0.0216(5) 0.0296(3) 0.0911(3) 0.0335(13) Uani 1.0 4 d .
C31 C 0.3128(5) 0.0206(3) 0.0824(3) 0.0443(15) Uani 1.0 4 d .
C32 C 0.3568(6) 0.0056(3) 0.0273(3) 0.0536(18) Uani 1.0 4 d .
C33 C 0.0657(5) 0.1749(3) 0.0550(3) 0.0391(14) Uani 1.0 4 d .
C34 C 0.0492(6) 0.1830(3) -0.0043(3) 0.0516(18) Uani 1.0 4 d .
C35 C -0.0669(5) -0.0081(3) 0.1046(3) 0.0404(14) Uani 1.0 4 d .
C36 C -0.1197(6) -0.0318(3) 0.0546(3) 0.0481(16) Uani 1.0 4 d .
C37 C 0.5212(6) -0.1701(3) 0.1299(3) 0.0494(17) Uani 1.0 4 d .
C38 C 0.5362(6) -0.2229(3) 0.1128(3) 0.0544(18) Uani 1.0 4 d .
C39 C 0.4965(8) -0.2396(4) 0.0645(4) 0.071(3) Uani 1.0 4 d .
C40 C 0.4432(8) -0.2039(4) 0.0339(4) 0.077(3) Uani 1.0 4 d .
C41 C 0.4234(9) -0.1526(4) 0.0492(4) 0.084(3) Uani 1.0 4 d .
C42 C 0.4632(7) -0.1352(4) 0.0974(4) 0.066(3) Uani 1.0 4 d .
C43 C 0.7102(6) -0.1650(3) 0.1925(3) 0.0486(17) Uani 1.0 4 d .
C44 C 0.7552(6) -0.2002(4) 0.2299(4) 0.061(2) Uani 1.0 4 d .
C45 C 0.8606(7) -0.2096(4) 0.2276(4) 0.068(3) Uani 1.0 4 d .
C46 C 0.9178(7) -0.1836(4) 0.1903(4) 0.070(3) Uani 1.0 4 d .
C47 C 0.8736(6) -0.1509(4) 0.1530(4) 0.063(2) Uani 1.0 4 d .
C48 C 0.7711(7) -0.1418(3) 0.1544(4) 0.063(2) Uani 1.0 4 d .
C49 C 0.5526(6) -0.0805(3) 0.2033(3) 0.0504(17) Uani 1.0 4 d .
C50 C 0.6310(6) -0.0439(3) 0.2055(4) 0.0567(19) Uani 1.0 4 d .
C51 C 0.6070(8) 0.0099(3) 0.2141(4) 0.070(3) Uani 1.0 4 d .
C52 C 0.5077(7) 0.0254(3) 0.2218(3) 0.0559(19) Uani 1.0 4 d .
C53 C 0.4301(6) -0.0108(3) 0.2206(3) 0.0552(19) Uani 1.0 4 d .
C54 C 0.4519(6) -0.0645(3) 0.2118(3) 0.0539(18) Uani 1.0 4 d .
C55 C 0.5118(6) -0.1850(3) 0.2462(3) 0.0474(16) Uani 1.0 4 d .
C56 C 0.5483(7) -0.1796(4) 0.2987(3) 0.066(3) Uani 1.0 4 d .
C57 C 0.4979(7) -0.2057(4) 0.3388(4) 0.070(3) Uani 1.0 4 d .
C58 C 0.4137(7) -0.2359(4) 0.3274(4) 0.064(3) Uani 1.0 4 d .
C59 C 0.3781(7) -0.2412(3) 0.2773(4) 0.061(2) Uani 1.0 4 d .
C60 C 0.4281(6) -0.2158(3) 0.2355(3) 0.0478(16) Uani 1.0 4 d .
C61 C 0.6640(6) 0.0921(3) 0.3919(3) 0.0488(17) Uani 1.0 4 d .
C62 C 0.7338(7) 0.1332(3) 0.3813(3) 0.0542(18) Uani 1.0 4 d .
C63 C 0.6980(7) 0.1839(3) 0.3765(3) 0.058(2) Uani 1.0 4 d .
C64 C 0.5956(7) 0.1955(4) 0.3834(4) 0.064(3) Uani 1.0 4 d .
C65 C 0.5261(7) 0.1560(3) 0.3935(4) 0.060(2) Uani 1.0 4 d .
C66 C 0.5616(6) 0.1034(4) 0.3975(4) 0.060(2) Uani 1.0 4 d .
C67 C 0.7830(6) 0.0326(3) 0.4661(3) 0.0517(18) Uani 1.0 4 d .
C68 C 0.8863(7) 0.0418(4) 0.4648(4) 0.069(3) Uani 1.0 4 d .
C69 C 0.9425(6) 0.0553(4) 0.5105(4) 0.062(2) Uani 1.0 4 d .
C70 C 0.8919(7) 0.0600(4) 0.5572(4) 0.063(2) Uani 1.0 4 d .
C71 C 0.7915(8) 0.0509(4) 0.5594(4) 0.072(3) Uani 1.0 4 d .
C72 C 0.7328(7) 0.0387(4) 0.5143(4) 0.065(3) Uani 1.0 4 d .
C73 C 0.6088(6) -0.0205(3) 0.4098(3) 0.0540(18) Uani 1.0 4 d .
C74 C 0.6018(7) -0.0557(4) 0.4530(4) 0.063(3) Uani 1.0 4 d .
C75 C 0.5245(7) -0.0932(4) 0.4536(4) 0.071(3) Uani 1.0 4 d .
C76 C 0.4553(8) -0.0956(4) 0.4122(5) 0.077(3) Uani 1.0 4 d .
C77 C 0.4624(7) -0.0618(4) 0.3682(4) 0.063(2) Uani 1.0 4 d .
C78 C 0.5398(7) -0.0245(3) 0.3675(3) 0.0569(19) Uani 1.0 4 d .
C79 C 0.7902(6) 0.0022(3) 0.3510(3) 0.0525(18) Uani 1.0 4 d .
C80 C 0.8283(8) -0.0497(4) 0.3548(4) 0.075(3) Uani 1.0 4 d .
C81 C 0.8875(8) -0.0696(4) 0.3149(4) 0.080(3) Uani 1.0 4 d .
C82 C 0.9052(7) -0.0396(4) 0.2702(4) 0.065(3) Uani 1.0 4 d .
C83 C 0.8670(6) 0.0110(3) 0.2652(3) 0.0551(19) Uani 1.0 4 d .
C84 C 0.8090(6) 0.0322(3) 0.3053(3) 0.0524(18) Uani 1.0 4 d .
C85 C 0.2394(7) 0.1498(4) 0.4820(3) 0.057(2) Uani 1.0 4 d .
C86 C 0.2156(7) 0.1782(3) 0.5342(3) 0.0526(18) Uani 1.0 4 d .
C87 C 0.2813(8) 0.2137(4) 0.5589(4) 0.066(3) Uani 1.0 4 d .
C88 C 0.2542(9) 0.2412(4) 0.6042(4) 0.075(3) Uani 1.0 4 d .
C89 C 0.1602(10) 0.2311(4) 0.6252(4) 0.082(3) Uani 1.0 4 d .
C90 C 0.0969(9) 0.1950(5) 0.6034(4) 0.094(4) Uani 1.0 4 d .
C91 C 0.1208(7) 0.1690(4) 0.5578(4) 0.065(3) Uani 1.0 4 d .
H2 H 0.2126 -0.1594 0.2625 0.0574 Uiso 1.0 4 calc R
H3 H 0.2142 -0.2011 0.1800 0.0559 Uiso 1.0 4 calc R
H6 H 0.1474 -0.0194 0.1908 0.0484 Uiso 1.0 4 calc R
H6A H 0.3819 0.2079 0.5094 0.0962 Uiso 1.0 4 calc R
H8 H 0.4054 0.2676 0.2064 0.0726 Uiso 1.0 4 calc R
H9 H 0.3488 0.3006 0.1219 0.0762 Uiso 1.0 4 calc R
H12 H 0.3304 0.1191 0.1584 0.0507 Uiso 1.0 4 calc R
H14 H -0.2836 0.1639 0.2569 0.0494 Uiso 1.0 4 calc R
H15 H -0.3826 0.1412 0.1811 0.0558 Uiso 1.0 4 calc R
H18 H -0.0267 0.1320 0.1751 0.0409 Uiso 1.0 4 calc R
H19A H 0.1336 -0.2318 0.1002 0.0722 Uiso 1.0 4 calc R
H19B H 0.2545 -0.2233 0.0942 0.0722 Uiso 1.0 4 calc R
H19C H 0.1809 -0.2229 0.0424 0.0722 Uiso 1.0 4 calc R
H20A H 0.3569 0.3136 0.0343 0.1128 Uiso 1.0 4 calc R
H20B H 0.2390 0.3171 0.0508 0.1128 Uiso 1.0 4 calc R
H20C H 0.2681 0.3051 -0.0098 0.1128 Uiso 1.0 4 calc R
H21A H -0.4499 0.1448 0.0939 0.0939 Uiso 1.0 4 calc R
H21B H -0.4473 0.0867 0.1201 0.0939 Uiso 1.0 4 calc R
H21C H -0.4537 0.0931 0.0566 0.0939 Uiso 1.0 4 calc R
H22A H 0.0779 -0.0667 0.0705 0.0501 Uiso 1.0 4 calc R
H22B H 0.1977 -0.0575 0.0638 0.0501 Uiso 1.0 4 calc R
H23A H 0.3349 0.1142 0.0462 0.0531 Uiso 1.0 4 calc R
H23B H 0.2530 0.1570 0.0255 0.0531 Uiso 1.0 4 calc R
H24A H -0.1114 0.1344 0.0546 0.0467 Uiso 1.0 4 calc R
H24B H -0.1502 0.0748 0.0629 0.0467 Uiso 1.0 4 calc R
H31A H 0.3130 -0.0117 0.1051 0.0531 Uiso 1.0 4 calc R
H31B H 0.3593 0.0469 0.0996 0.0531 Uiso 1.0 4 calc R
H32A H 0.3161 -0.0234 0.0116 0.0643 Uiso 1.0 4 calc R
H32B H 0.4283 -0.0060 0.0319 0.0643 Uiso 1.0 4 calc R
H32C H 0.3539 0.0367 0.0037 0.0643 Uiso 1.0 4 calc R
H33A H 0.1248 0.1968 0.0671 0.0469 Uiso 1.0 4 calc R
H33B H 0.0043 0.1879 0.0738 0.0469 Uiso 1.0 4 calc R
H34A H 0.1120 0.1735 -0.0230 0.0619 Uiso 1.0 4 calc R
H34B H 0.0324 0.2205 -0.0113 0.0619 Uiso 1.0 4 calc R
H34C H -0.0074 0.1604 -0.0170 0.0619 Uiso 1.0 4 calc R
H35A H -0.1183 0.0117 0.1255 0.0485 Uiso 1.0 4 calc R
H35B H -0.0401 -0.0374 0.1273 0.0485 Uiso 1.0 4 calc R
H36A H -0.0723 -0.0561 0.0369 0.0577 Uiso 1.0 4 calc R
H36B H -0.1391 -0.0030 0.0300 0.0577 Uiso 1.0 4 calc R
H36C H -0.1813 -0.0513 0.0649 0.0577 Uiso 1.0 4 calc R
H38 H 0.5739 -0.2471 0.1347 0.0652 Uiso 1.0 4 calc R
H39 H 0.5060 -0.2752 0.0527 0.0846 Uiso 1.0 4 calc R
H40 H 0.4182 -0.2153 -0.0001 0.0919 Uiso 1.0 4 calc R
H41 H 0.3833 -0.1297 0.0271 0.1003 Uiso 1.0 4 calc R
H42 H 0.4514 -0.0996 0.1087 0.0789 Uiso 1.0 4 calc R
H44 H 0.7148 -0.2172 0.2561 0.0735 Uiso 1.0 4 calc R
H45 H 0.8925 -0.2339 0.2517 0.0811 Uiso 1.0 4 calc R
H46 H 0.9901 -0.1886 0.1904 0.0845 Uiso 1.0 4 calc R
H47 H 0.9141 -0.1346 0.1264 0.0759 Uiso 1.0 4 calc R
H48 H 0.7404 -0.1190 0.1285 0.0754 Uiso 1.0 4 calc R
H50 H 0.7002 -0.0548 0.2013 0.0680 Uiso 1.0 4 calc R
H51 H 0.6602 0.0358 0.2146 0.0841 Uiso 1.0 4 calc R
H52 H 0.4927 0.0618 0.2281 0.0671 Uiso 1.0 4 calc R
H53 H 0.3614 0.0004 0.2257 0.0663 Uiso 1.0 4 calc R
H54 H 0.3982 -0.0900 0.2115 0.0646 Uiso 1.0 4 calc R
H56 H 0.6069 -0.1583 0.3066 0.0788 Uiso 1.0 4 calc R
H57 H 0.5221 -0.2025 0.3747 0.0843 Uiso 1.0 4 calc R
H58 H 0.3796 -0.2535 0.3555 0.0765 Uiso 1.0 4 calc R
H59 H 0.3189 -0.2622 0.2701 0.0729 Uiso 1.0 4 calc R
H60 H 0.4037 -0.2200 0.1999 0.0573 Uiso 1.0 4 calc R
H62 H 0.8048 0.1257 0.3776 0.0650 Uiso 1.0 4 calc R
H63 H 0.7443 0.2119 0.3683 0.0693 Uiso 1.0 4 calc R
H64 H 0.5729 0.2314 0.3810 0.0768 Uiso 1.0 4 calc R
H65 H 0.4555 0.1641 0.3976 0.0719 Uiso 1.0 4 calc R
H66 H 0.5146 0.0753 0.4042 0.0718 Uiso 1.0 4 calc R
H68 H 0.9206 0.0388 0.4319 0.0822 Uiso 1.0 4 calc R
H69 H 1.0145 0.0610 0.5091 0.0747 Uiso 1.0 4 calc R
H70 H 0.9287 0.0700 0.5887 0.0753 Uiso 1.0 4 calc R
H71 H 0.7589 0.0528 0.5929 0.0868 Uiso 1.0 4 calc R
H72 H 0.6605 0.0346 0.5163 0.0780 Uiso 1.0 4 calc R
H74 H 0.6502 -0.0537 0.4817 0.0761 Uiso 1.0 4 calc R
H75 H 0.5196 -0.1173 0.4826 0.0848 Uiso 1.0 4 calc R
H76 H 0.4010 -0.1208 0.4133 0.0926 Uiso 1.0 4 calc R
H77 H 0.4146 -0.0644 0.3393 0.0757 Uiso 1.0 4 calc R
H78 H 0.5458 -0.0013 0.3378 0.0683 Uiso 1.0 4 calc R
H80 H 0.8132 -0.0710 0.3850 0.0895 Uiso 1.0 4 calc R
H81 H 0.9163 -0.1042 0.3181 0.0964 Uiso 1.0 4 calc R
H82 H 0.9446 -0.0542 0.2423 0.0775 Uiso 1.0 4 calc R
H83 H 0.8804 0.0313 0.2342 0.0662 Uiso 1.0 4 calc R
H84 H 0.7818 0.0672 0.3019 0.0629 Uiso 1.0 4 calc R
H88 H 0.2995 0.2664 0.6203 0.0899 Uiso 1.0 4 calc R
H89 H 0.1394 0.2501 0.6560 0.0984 Uiso 1.0 4 calc R
H90 H 0.0338 0.1873 0.6201 0.1127 Uiso 1.0 4 calc R
H91 H 0.0733 0.1448 0.5420 0.0776 Uiso 1.0 4 calc R

loop_
_atom_site_aniso_label
_atom_site_aniso_U_11
_atom_site_aniso_U_22
_atom_site_aniso_U_33
_atom_site_aniso_U_12
_atom_site_aniso_U_13
_atom_site_aniso_U_23
Fe1 0.0542(7) 0.0528(6) 0.0389(6) -0.0020(5) -0.0019(5) -0.0064(5)
Fe2 0.0508(6) 0.0432(6) 0.0413(6) -0.0019(5) -0.0010(5) -0.0032(4)
Fe3 0.0441(6) 0.0413(5) 0.0435(6) -0.0009(5) -0.0004(5) -0.0047(4)
Fe4 0.0433(6) 0.0443(6) 0.0414(6) -0.0016(5) 0.0003(4) -0.0052(4)
S1 0.0517(11) 0.0479(10) 0.0504(10) 0.0006(8) -0.0077(9) -0.0024(8)
S2 0.0515(11) 0.0428(9) 0.0514(10) -0.0011(8) -0.0032(8) -0.0098(8)
S3 0.0546(11) 0.0556(11) 0.0420(9) -0.0071(9) 0.0049(8) -0.0037(8)
S4 0.0464(10) 0.0419(9) 0.0379(9) -0.0020(7) -0.0021(7) -0.0046(7)
S5 0.0885(15) 0.0437(10) 0.0393(9) -0.0007(10) -0.0009(10) 0.0016(8)
S6 0.0452(10) 0.0592(11) 0.0506(10) -0.0103(9) -0.0016(8) -0.0060(9)
S7 0.0463(10) 0.0496(10) 0.0522(10) 0.0010(8) 0.0011(8) -0.0145(8)
P1 0.0514(11) 0.0377(9) 0.0489(10) 0.0002(8) 0.0051(9) 0.0029(8)
P2 0.0542(11) 0.0498(11) 0.0435(10) -0.0026(9) -0.0011(9) 0.0058(8)
O1 0.071(4) 0.031(3) 0.056(3) 0.012(3) -0.013(3) -0.013(2)
O2 0.074(4) 0.048(3) 0.063(4) -0.010(3) -0.005(3) 0.013(3)
O3 0.033(3) 0.075(4) 0.047(3) 0.001(3) -0.000(2) 0.001(3)
O4 0.077(4) 0.061(4) 0.052(3) -0.014(3) 0.003(3) -0.005(3)
O5 0.076(4) 0.088(5) 0.056(4) 0.005(4) 0.011(3) 0.001(3)
O6 0.100(5) 0.081(5) 0.059(4) -0.032(4) -0.008(4) 0.012(4)
C1 0.042(4) 0.039(4) 0.053(4) 0.003(3) 0.000(3) -0.002(3)
C2 0.057(5) 0.043(4) 0.044(4) -0.005(4) -0.007(4) 0.010(3)
C3 0.053(4) 0.032(4) 0.055(4) 0.001(3) -0.003(4) 0.003(3)
C4 0.039(4) 0.034(3) 0.047(4) 0.004(3) -0.002(3) -0.004(3)
C5 0.037(4) 0.031(3) 0.044(4) -0.002(3) -0.011(3) -0.002(3)
C6 0.052(4) 0.035(4) 0.034(4) 0.004(3) -0.003(3) -0.000(3)
C7 0.043(4) 0.046(4) 0.057(5) -0.003(3) 0.007(4) -0.006(4)
C8 0.068(6) 0.044(4) 0.070(6) -0.017(4) -0.000(5) -0.007(4)
C9 0.064(5) 0.039(4) 0.087(6) -0.006(4) -0.008(5) -0.001(4)
C10 0.050(4) 0.047(4) 0.051(4) -0.012(4) -0.003(4) -0.003(4)
C11 0.033(4) 0.041(4) 0.042(4) -0.007(3) 0.001(3) 0.001(3)
C12 0.040(4) 0.041(4) 0.046(4) -0.006(3) 0.001(3) -0.009(3)
C13 0.044(4) 0.038(4) 0.038(4) 0.003(3) 0.002(3) 0.000(3)
C14 0.036(4) 0.037(4) 0.051(4) -0.003(3) 0.008(3) -0.004(3)
C15 0.028(4) 0.058(5) 0.053(4) 0.010(3) 0.006(3) 0.010(4)
C16 0.042(4) 0.046(4) 0.039(4) -0.006(3) -0.005(3) 0.000(3)
C17 0.043(4) 0.031(3) 0.041(4) 0.003(3) 0.002(3) 0.007(3)
C18 0.023(3) 0.031(3) 0.048(4) -0.003(3) -0.001(3) -0.002(3)
C19 0.083(6) 0.030(4) 0.067(5) 0.011(4) -0.010(5) -0.015(4)
C20 0.124(9) 0.059(6) 0.098(8) -0.011(6) -0.009(7) 0.019(6)
C21 0.038(5) 0.132(9) 0.065(6) -0.013(5) -0.001(4) 0.001(6)
C22 0.049(4) 0.036(4) 0.041(4) -0.001(3) -0.007(3) -0.002(3)
C23 0.043(4) 0.041(4) 0.049(4) 0.002(3) 0.010(3) 0.004(3)
C24 0.034(4) 0.042(4) 0.041(4) 0.006(3) -0.001(3) 0.001(3)
C25 0.048(4) 0.039(4) 0.029(3) 0.006(3) 0.001(3) -0.003(3)
C26 0.038(4) 0.041(4) 0.037(4) -0.002(3) -0.002(3) -0.002(3)
C27 0.028(3) 0.040(4) 0.035(3) -0.002(3) -0.001(3) -0.006(3)
C28 0.033(4) 0.040(4) 0.040(4) -0.000(3) -0.001(3) -0.004(3)
C29 0.040(4) 0.038(4) 0.035(4) 0.007(3) 0.002(3) 0.001(3)
C30 0.034(3) 0.035(3) 0.032(3) -0.001(3) -0.002(3) -0.004(3)
C31 0.049(4) 0.042(4) 0.043(4) 0.008(3) 0.002(3) 0.000(3)
C32 0.045(4) 0.057(5) 0.059(5) 0.009(4) 0.004(4) -0.006(4)
C33 0.039(4) 0.035(4) 0.043(4) 0.000(3) 0.003(3) -0.004(3)
C34 0.054(5) 0.049(4) 0.052(5) 0.010(4) -0.003(4) 0.007(4)
C35 0.048(4) 0.039(4) 0.034(3) -0.007(3) -0.001(3) 0.002(3)
C36 0.041(4) 0.052(4) 0.050(4) -0.007(4) -0.001(3) -0.000(4)
C37 0.063(5) 0.043(4) 0.042(4) -0.004(4) 0.008(4) 0.008(3)
C38 0.066(5) 0.044(4) 0.053(5) -0.007(4) -0.002(4) -0.001(4)
C39 0.087(7) 0.067(6) 0.058(5) 0.003(5) 0.003(5) -0.014(5)
C40 0.104(8) 0.074(6) 0.051(5) -0.006(6) 0.006(5) -0.016(5)
C41 0.134(9) 0.065(6) 0.051(5) 0.005(6) -0.022(6) 0.007(5)
C42 0.086(6) 0.061(5) 0.051(5) 0.003(5) -0.002(5) 0.008(4)
C43 0.049(4) 0.041(4) 0.055(5) -0.006(3) 0.007(4) 0.000(3)
C44 0.047(5) 0.073(6) 0.064(5) -0.003(4) 0.001(4) 0.022(5)
C45 0.062(6) 0.069(6) 0.072(6) 0.004(5) -0.008(5) 0.009(5)
C46 0.041(5) 0.079(6) 0.091(7) 0.002(4) -0.000(5) -0.019(6)
C47 0.053(5) 0.060(5) 0.077(6) 0.002(4) 0.020(5) 0.009(5)
C48 0.065(6) 0.046(5) 0.077(6) 0.001(4) 0.009(5) 0.015(4)
C49 0.052(5) 0.046(4) 0.053(4) 0.001(4) -0.004(4) 0.002(4)
C50 0.051(5) 0.045(4) 0.074(6) -0.010(4) -0.002(4) 0.004(4)
C51 0.079(6) 0.042(5) 0.089(7) -0.015(4) -0.017(5) -0.003(4)
C52 0.072(6) 0.044(4) 0.051(5) 0.013(4) -0.003(4) 0.000(4)
C53 0.052(5) 0.055(5) 0.059(5) 0.003(4) 0.005(4) 0.008(4)
C54 0.058(5) 0.047(4) 0.057(5) -0.005(4) 0.012(4) -0.000(4)
C55 0.046(4) 0.050(4) 0.046(4) -0.000(4) -0.001(3) 0.012(3)
C56 0.067(6) 0.082(6) 0.049(5) -0.011(5) 0.005(4) 0.001(4)
C57 0.067(6) 0.096(7) 0.048(5) 0.004(5) 0.003(4) 0.011(5)
C58 0.067(6) 0.073(6) 0.051(5) 0.018(5) 0.009(4) 0.028(4)
C59 0.062(5) 0.049(5) 0.071(6) -0.004(4) 0.019(4) 0.013(4)
C60 0.050(4) 0.047(4) 0.047(4) -0.007(4) 0.006(4) 0.001(3)
C61 0.053(5) 0.048(4) 0.045(4) -0.006(4) 0.005(4) -0.000(3)
C62 0.061(5) 0.046(4) 0.056(5) -0.010(4) 0.003(4) -0.001(4)
C63 0.080(6) 0.048(4) 0.045(4) -0.019(4) 0.006(4) -0.005(4)
C64 0.084(7) 0.050(5) 0.058(5) -0.001(5) -0.004(5) 0.010(4)
C65 0.063(5) 0.052(5) 0.064(5) 0.003(4) -0.002(4) 0.006(4)
C66 0.056(5) 0.059(5) 0.065(5) -0.012(4) 0.002(4) 0.009(4)
C67 0.049(5) 0.058(5) 0.049(4) 0.003(4) 0.008(4) 0.011(4)
C68 0.062(6) 0.098(7) 0.046(5) -0.009(5) 0.007(4) 0.002(5)
C69 0.047(5) 0.075(6) 0.065(5) -0.007(4) -0.007(4) 0.002(5)
C70 0.061(6) 0.071(6) 0.055(5) 0.003(5) -0.002(4) 0.003(4)
C71 0.083(7) 0.084(7) 0.050(5) 0.001(5) -0.003(5) 0.013(5)
C72 0.062(5) 0.082(6) 0.051(5) 0.001(5) 0.004(4) 0.001(4)
C73 0.062(5) 0.051(5) 0.049(4) -0.001(4) 0.006(4) 0.006(4)
C74 0.060(5) 0.068(6) 0.061(5) -0.005(4) -0.010(4) 0.013(4)
C75 0.073(6) 0.073(6) 0.066(6) -0.007(5) 0.012(5) 0.017(5)
C76 0.070(6) 0.058(6) 0.104(8) -0.013(5) 0.023(6) 0.015(5)
C77 0.065(5) 0.060(5) 0.064(5) -0.007(4) 0.004(4) 0.008(4)
C78 0.068(5) 0.055(5) 0.048(5) 0.000(4) -0.006(4) 0.003(4)
C79 0.062(5) 0.054(5) 0.041(4) -0.005(4) -0.004(4) 0.003(4)
C80 0.082(7) 0.065(6) 0.078(6) 0.014(5) 0.015(5) 0.024(5)
C81 0.090(7) 0.066(6) 0.085(7) 0.017(5) 0.015(6) -0.000(5)
C82 0.067(6) 0.069(6) 0.058(5) -0.005(5) 0.011(4) -0.011(4)
C83 0.063(5) 0.053(5) 0.049(5) -0.012(4) -0.004(4) 0.002(4)
C84 0.062(5) 0.053(5) 0.042(4) 0.002(4) 0.001(4) -0.005(4)
C85 0.070(6) 0.060(5) 0.042(4) 0.003(5) 0.004(4) 0.010(4)
C86 0.071(5) 0.047(4) 0.040(4) -0.003(4) -0.004(4) 0.005(3)
C87 0.081(6) 0.059(5) 0.057(5) -0.006(5) -0.019(5) 0.005(4)
C88 0.109(8) 0.049(5) 0.066(6) -0.003(5) -0.013(6) -0.005(4)
C89 0.128(9) 0.075(7) 0.043(5) 0.008(6) 0.012(6) -0.019(5)
C90 0.099(8) 0.104(9) 0.079(7) 0.023(7) 0.012(6) -0.038(7)
C91 0.060(5) 0.068(6) 0.066(6) 0.004(4) 0.008(4) -0.009(5)

loop_
_atom_type_symbol
_atom_type_description
_atom_type_scat_dispersion_real
_atom_type_scat_dispersion_imag
_atom_type_scat_source
Fe Fe 0.3463 0.8444
;
International Tables for Crystallography
(1992, Vol. C, Tables 4.2.6.8 and 6.1.1.4)
;
O O 0.0106 0.0060
;
International Tables for Crystallography
(1992, Vol. C, Tables 4.2.6.8 and 6.1.1.4)
;
P P 0.1023 0.0942
;
International Tables for Crystallography
(1992, Vol. C, Tables 4.2.6.8 and 6.1.1.4)
;
S S 0.1246 0.1234
;
International Tables for Crystallography
(1992, Vol. C, Tables 4.2.6.8 and 6.1.1.4)
;
C C 0.0033 0.0016
;
International Tables for Crystallography
(1992, Vol. C, Tables 4.2.6.8 and 6.1.1.4)
;
H H 0.0000 0.0000
;
International Tables for Crystallography
(1992, Vol. C, Table 6.1.1.4)
;

loop_
_geom_angle_atom_site_label_1
_geom_angle_atom_site_label_2
_geom_angle_atom_site_label_3
_geom_angle
_geom_angle_publ_flag
Fe2 Fe1 Fe3 60.78(4) yes
Fe2 Fe1 Fe4 59.29(4) yes
Fe2 Fe1 S1 53.58(6) yes
Fe2 Fe1 S2 100.73(7) yes
Fe2 Fe1 S3 51.63(6) yes
Fe2 Fe1 O4 146.23(17) yes
Fe3 Fe1 Fe4 60.03(4) yes
Fe3 Fe1 S1 53.37(6) yes
Fe3 Fe1 S2 52.70(6) yes
Fe3 Fe1 S3 100.34(6) yes
Fe3 Fe1 O4 151.42(18) yes
Fe4 Fe1 S1 100.53(7) yes
Fe4 Fe1 S2 53.27(6) yes
Fe4 Fe1 S3 52.48(6) yes
Fe4 Fe1 O4 133.03(18) yes
S1 Fe1 S2 104.14(8) yes
S1 Fe1 S3 103.20(8) yes
S1 Fe1 O4 126.30(18) yes
S2 Fe1 S3 103.81(8) yes
S2 Fe1 O4 110.49(17) yes
S3 Fe1 O4 106.69(18) yes
Fe1 Fe2 Fe3 59.28(4) yes
Fe1 Fe2 Fe4 60.49(4) yes
Fe1 Fe2 S1 51.83(6) yes
Fe1 Fe2 S3 53.40(6) yes
Fe1 Fe2 S4 100.39(6) yes
Fe1 Fe2 S5 135.48(7) yes
Fe3 Fe2 Fe4 59.92(4) yes
Fe3 Fe2 S1 52.34(6) yes
Fe3 Fe2 S3 100.49(7) yes
Fe3 Fe2 S4 53.15(6) yes
Fe3 Fe2 S5 147.86(8) yes
Fe4 Fe2 S1 100.14(6) yes
Fe4 Fe2 S3 53.38(6) yes
Fe4 Fe2 S4 52.50(6) yes
Fe4 Fe2 S5 149.19(8) yes
S1 Fe2 S3 103.21(8) yes
S1 Fe2 S4 103.60(8) yes
S1 Fe2 S5 109.65(9) yes
S3 Fe2 S4 103.95(8) yes
S3 Fe2 S5 110.29(9) yes
S4 Fe2 S5 124.10(8) yes
Fe1 Fe3 Fe2 59.94(4) yes
Fe1 Fe3 Fe4 60.45(4) yes
Fe1 Fe3 S1 52.25(6) yes
Fe1 Fe3 S2 53.03(6) yes
Fe1 Fe3 S4 100.16(6) yes
Fe1 Fe3 S6 142.40(7) yes
Fe2 Fe3 Fe4 59.16(4) yes
Fe2 Fe3 S1 52.97(6) yes
Fe2 Fe3 S2 100.30(6) yes
Fe2 Fe3 S4 52.17(5) yes
Fe2 Fe3 S6 143.57(7) yes
Fe4 Fe3 S1 100.01(6) yes
Fe4 Fe3 S2 53.53(6) yes
Fe4 Fe3 S4 51.96(5) yes
Fe4 Fe3 S6 148.32(7) yes
S1 Fe3 S2 103.37(8) yes
S1 Fe3 S4 103.25(8) yes
S1 Fe3 S6 111.68(8) yes
S2 Fe3 S4 103.58(8) yes
S2 Fe3 S6 115.99(8) yes
S4 Fe3 S6 117.30(8) yes
Fe1 Fe4 Fe2 60.21(4) yes
Fe1 Fe4 Fe3 59.52(4) yes
Fe1 Fe4 S2 52.36(6) yes
Fe1 Fe4 S3 53.02(6) yes
Fe1 Fe4 S4 100.80(6) yes
Fe1 Fe4 S7 135.40(7) yes
Fe2 Fe4 Fe3 60.92(4) yes
Fe2 Fe4 S2 100.77(6) yes
Fe2 Fe4 S3 52.14(6) yes
Fe2 Fe4 S4 53.32(6) yes
Fe2 Fe4 S7 153.05(7) yes
Fe3 Fe4 S2 52.28(6) yes
Fe3 Fe4 S3 100.34(7) yes
Fe3 Fe4 S4 53.77(6) yes
Fe3 Fe4 S7 143.01(7) yes
S2 Fe4 S3 103.44(8) yes
S2 Fe4 S4 104.12(8) yes
S2 Fe4 S7 105.56(8) yes
S3 Fe4 S4 103.55(8) yes
S3 Fe4 S7 114.71(8) yes
S4 Fe4 S7 123.36(8) yes
Fe1 S1 Fe2 74.59(7) yes
Fe1 S1 Fe3 74.38(7) yes
Fe2 S1 Fe3 74.68(7) yes
Fe1 S2 Fe3 74.27(7) yes
Fe1 S2 Fe4 74.37(7) yes
Fe3 S2 Fe4 74.19(7) yes
Fe1 S3 Fe2 74.97(7) yes
Fe1 S3 Fe4 74.51(7) yes
Fe2 S3 Fe4 74.47(7) yes
Fe2 S4 Fe3 74.68(6) yes
Fe2 S4 Fe4 74.18(6) yes
Fe3 S4 Fe4 74.28(6) yes
Fe2 S5 C1 115.7(3) yes
Fe3 S6 C7 103.9(3) yes
Fe4 S7 C13 113.9(3) yes
C37 P1 C43 107.1(4) yes
C37 P1 C49 109.1(4) yes
C37 P1 C55 110.3(4) yes
C43 P1 C49 110.9(4) yes
C43 P1 C55 112.1(4) yes
C49 P1 C55 107.3(4) yes
C61 P2 C67 103.8(4) yes
C61 P2 C73 111.6(4) yes
C61 P2 C79 112.3(4) yes
C67 P2 C73 111.6(4) yes
C67 P2 C79 111.7(4) yes
C73 P2 C79 105.9(4) yes
C4 O1 C19 117.5(6) yes
C10 O2 C20 117.0(7) yes
C16 O3 C21 116.9(6) yes
Fe1 O4 C85 112.7(6) yes
S5 C1 C2 117.2(6) yes
S5 C1 C6 126.2(5) yes
C2 C1 C6 116.6(7) yes
C1 C2 C3 122.1(7) yes
C2 C3 C4 119.8(6) yes
O1 C4 C3 125.0(6) yes
O1 C4 C5 114.7(6) yes
C3 C4 C5 120.3(6) yes
C4 C5 C6 118.0(6) yes
C4 C5 C22 117.8(6) yes
C6 C5 C22 124.2(6) yes
C1 C6 C5 123.3(6) yes
S6 C7 C8 119.2(6) yes
S6 C7 C12 121.8(6) yes
C8 C7 C12 119.0(7) yes
C7 C8 C9 119.9(8) yes
C8 C9 C10 120.2(7) yes
O2 C10 C9 124.0(7) yes
O2 C10 C11 116.0(6) yes
C9 C10 C11 120.0(7) yes
C10 C11 C12 119.0(6) yes
C10 C11 C23 119.6(6) yes
C12 C11 C23 121.4(6) yes
C7 C12 C11 121.8(7) yes
S7 C13 C14 117.4(5) yes
S7 C13 C18 124.3(5) yes
C14 C13 C18 118.2(6) yes
C13 C14 C15 119.9(6) yes
C14 C15 C16 120.9(6) yes
O3 C16 C15 124.3(6) yes
O3 C16 C17 116.0(6) yes
C15 C16 C17 119.7(6) yes
C16 C17 C18 117.8(6) yes
C16 C17 C24 117.8(6) yes
C18 C17 C24 124.4(6) yes
C13 C18 C17 123.5(6) yes
C5 C22 C25 119.7(6) yes
C11 C23 C27 115.9(6) yes
C17 C24 C29 116.7(6) yes
C22 C25 C26 119.6(6) yes
C22 C25 C30 119.3(6) yes
C26 C25 C30 120.8(6) yes
C25 C26 C27 119.6(6) yes
C25 C26 C31 118.9(6) yes
C27 C26 C31 121.5(6) yes
C23 C27 C26 121.5(6) yes
C23 C27 C28 118.3(6) yes
C26 C27 C28 120.1(6) yes
C27 C28 C29 120.0(6) yes
C27 C28 C33 119.7(6) yes
C29 C28 C33 120.2(6) yes
C24 C29 C28 121.9(6) yes
C24 C29 C30 118.3(6) yes
C28 C29 C30 119.7(6) yes
C25 C30 C29 119.7(6) yes
C25 C30 C35 119.7(6) yes
C29 C30 C35 120.7(6) yes
C26 C31 C32 115.4(6) yes
C28 C33 C34 114.0(6) yes
C30 C35 C36 112.7(5) yes
P1 C37 C38 118.3(6) yes
P1 C37 C42 122.6(6) yes
C38 C37 C42 119.0(7) yes
C37 C38 C39 120.2(8) yes
C38 C39 C40 118.5(9) yes
C39 C40 C41 123.9(9) yes
C40 C41 C42 118.3(9) yes
C37 C42 C41 120.0(8) yes
P1 C43 C44 120.8(6) yes
P1 C43 C48 120.1(6) yes
C44 C43 C48 119.1(7) yes
C43 C44 C45 118.4(8) yes
C44 C45 C46 119.8(8) yes
C45 C46 C47 121.7(8) yes
C46 C47 C48 119.1(8) yes
C43 C48 C47 121.8(8) yes
P1 C49 C50 122.6(6) yes
P1 C49 C54 117.2(6) yes
C50 C49 C54 120.1(7) yes
C49 C50 C51 118.8(8) yes
C50 C51 C52 120.6(8) yes
C51 C52 C53 120.8(8) yes
C52 C53 C54 119.7(8) yes
C49 C54 C53 119.9(7) yes
P1 C55 C56 119.6(6) yes
P1 C55 C60 120.4(6) yes
C56 C55 C60 119.9(7) yes
C55 C56 C57 118.8(8) yes
C56 C57 C58 120.3(8) yes
C57 C58 C59 121.2(8) yes
C58 C59 C60 120.0(8) yes
C55 C60 C59 119.7(7) yes
P2 C61 C62 119.4(6) yes
P2 C61 C66 120.1(6) yes
C62 C61 C66 120.2(7) yes
C61 C62 C63 118.8(8) yes
C62 C63 C64 121.1(8) yes
C63 C64 C65 121.0(8) yes
C64 C65 C66 118.5(8) yes
C61 C66 C65 120.3(8) yes
P2 C67 C68 119.4(6) yes
P2 C67 C72 120.6(6) yes
C68 C67 C72 118.7(8) yes
C67 C68 C69 121.7(8) yes
C68 C69 C70 118.3(8) yes
C69 C70 C71 120.9(8) yes
C70 C71 C72 122.1(9) yes
C67 C72 C71 118.1(8) yes
P2 C73 C74 122.3(6) yes
P2 C73 C78 117.6(6) yes
C74 C73 C78 119.8(8) yes
C73 C74 C75 119.8(8) yes
C74 C75 C76 119.6(9) yes
C75 C76 C77 121.4(9) yes
C76 C77 C78 118.9(8) yes
C73 C78 C77 120.4(8) yes
P2 C79 C80 118.0(6) yes
P2 C79 C84 122.4(6) yes
C80 C79 C84 119.5(8) yes
C79 C80 C81 119.7(9) yes
C80 C81 C82 120.1(9) yes
C81 C82 C83 121.1(9) yes
C82 C83 C84 119.8(8) yes
C79 C84 C83 119.8(7) yes
O4 C85 O5 127.6(8) yes
O4 C85 C86 117.5(8) yes
O5 C85 C86 114.9(7) yes
C85 C86 C87 123.6(8) yes
C85 C86 C91 118.8(7) yes
C87 C86 C91 117.6(8) yes
O6 C87 C86 120.7(8) yes
O6 C87 C88 117.4(9) yes
C86 C87 C88 121.9(9) yes
C87 C88 C89 117.9(9) yes
C88 C89 C90 121.3(10) yes
C89 C90 C91 121.4(11) yes
C86 C91 C90 119.7(9) yes
C87 O6 H6A 109.459 no
C1 C2 H2 118.975 no
C3 C2 H2 118.949 no
C2 C3 H3 120.125 no
C4 C3 H3 120.124 no
C1 C6 H6 118.365 no
C5 C6 H6 118.384 no
C7 C8 H8 120.074 no
C9 C8 H8 120.053 no
C8 C9 H9 119.896 no
C10 C9 H9 119.885 no
C7 C12 H12 119.076 no
C11 C12 H12 119.080 no
C13 C14 H14 120.085 no
C15 C14 H14 120.062 no
C14 C15 H15 119.569 no
C16 C15 H15 119.556 no
C13 C18 H18 118.251 no
C17 C18 H18 118.247 no
O1 C19 H19A 109.464 no
O1 C19 H19B 109.470 no
O1 C19 H19C 109.465 no
H19A C19 H19B 109.476 no
H19A C19 H19C 109.470 no
H19B C19 H19C 109.481 no
O2 C20 H20A 109.482 no
O2 C20 H20B 109.478 no
O2 C20 H20C 109.483 no
H20A C20 H20B 109.458 no
H20A C20 H20C 109.464 no
H20B C20 H20C 109.462 no
O3 C21 H21A 109.477 no
O3 C21 H21B 109.461 no
O3 C21 H21C 109.472 no
H21A C21 H21B 109.464 no
H21A C21 H21C 109.474 no
H21B C21 H21C 109.479 no
C5 C22 H22A 107.404 no
C5 C22 H22B 107.397 no
C25 C22 H22A 107.405 no
C25 C22 H22B 107.401 no
H22A C22 H22B 106.944 no
C11 C23 H23A 108.313 no
C11 C23 H23B 108.319 no
C27 C23 H23A 108.321 no
C27 C23 H23B 108.322 no
H23A C23 H23B 107.402 no
C17 C24 H24A 108.132 no
C17 C24 H24B 108.126 no
C29 C24 H24A 108.131 no
C29 C24 H24B 108.118 no
H24A C24 H24B 107.306 no
C26 C31 H31A 108.425 no
C26 C31 H31B 108.412 no
C32 C31 H31A 108.435 no
C32 C31 H31B 108.424 no
H31A C31 H31B 107.454 no
C31 C32 H32A 109.462 no
C31 C32 H32B 109.477 no
C31 C32 H32C 109.480 no
H32A C32 H32B 109.468 no
H32A C32 H32C 109.464 no
H32B C32 H32C 109.476 no
C28 C33 H33A 108.765 no
C28 C33 H33B 108.768 no
C34 C33 H33A 108.741 no
C34 C33 H33B 108.739 no
H33A C33 H33B 107.643 no
C33 C34 H34A 109.461 no
C33 C34 H34B 109.471 no
C33 C34 H34C 109.477 no
H34A C34 H34B 109.482 no
H34A C34 H34C 109.468 no
H34B C34 H34C 109.468 no
C30 C35 H35A 109.052 no
C30 C35 H35B 109.072 no
C36 C35 H35A 109.052 no
C36 C35 H35B 109.059 no
H35A C35 H35B 107.824 no
C35 C36 H36A 109.467 no
C35 C36 H36B 109.462 no
C35 C36 H36C 109.475 no
H36A C36 H36B 109.460 no
H36A C36 H36C 109.484 no
H36B C36 H36C 109.480 no
C37 C38 H38 119.902 no
C39 C38 H38 119.893 no
C38 C39 H39 120.742 no
C40 C39 H39 120.752 no
C39 C40 H40 118.046 no
C41 C40 H40 118.051 no
C40 C41 H41 120.836 no
C42 C41 H41 120.840 no
C37 C42 H42 120.004 no
C41 C42 H42 120.009 no
C43 C44 H44 120.782 no
C45 C44 H44 120.799 no
C44 C45 H45 120.108 no
C46 C45 H45 120.110 no
C45 C46 H46 119.167 no
C47 C46 H46 119.154 no
C46 C47 H47 120.450 no
C48 C47 H47 120.431 no
C43 C48 H48 119.105 no
C47 C48 H48 119.107 no
C49 C50 H50 120.581 no
C51 C50 H50 120.591 no
C50 C51 H51 119.713 no
C52 C51 H51 119.736 no
C51 C52 H52 119.599 no
C53 C52 H52 119.600 no
C52 C53 H53 120.118 no
C54 C53 H53 120.141 no
C49 C54 H54 120.041 no
C53 C54 H54 120.035 no
C55 C56 H56 120.588 no
C57 C56 H56 120.562 no
C56 C57 H57 119.829 no
C58 C57 H57 119.837 no
C57 C58 H58 119.393 no
C59 C58 H58 119.407 no
C58 C59 H59 120.016 no
C60 C59 H59 120.021 no
C55 C60 H60 120.148 no
C59 C60 H60 120.147 no
C61 C62 H62 120.605 no
C63 C62 H62 120.595 no
C62 C63 H63 119.457 no
C64 C63 H63 119.448 no
C63 C64 H64 119.501 no
C65 C64 H64 119.488 no
C64 C65 H65 120.731 no
C66 C65 H65 120.752 no
C61 C66 H66 119.832 no
C65 C66 H66 119.847 no
C67 C68 H68 119.143 no
C69 C68 H68 119.138 no
C68 C69 H69 120.854 no
C70 C69 H69 120.830 no
C69 C70 H70 119.543 no
C71 C70 H70 119.542 no
C70 C71 H71 118.940 no
C72 C71 H71 118.944 no
C67 C72 H72 120.974 no
C71 C72 H72 120.966 no
C73 C74 H74 120.097 no
C75 C74 H74 120.110 no
C74 C75 H75 120.182 no
C76 C75 H75 120.183 no
C75 C76 H76 119.300 no
C77 C76 H76 119.280 no
C76 C77 H77 120.546 no
C78 C77 H77 120.566 no
C73 C78 H78 119.811 no
C77 C78 H78 119.790 no
C79 C80 H80 120.151 no
C81 C80 H80 120.160 no
C80 C81 H81 119.948 no
C82 C81 H81 119.965 no
C81 C82 H82 119.431 no
C83 C82 H82 119.428 no
C82 C83 H83 120.103 no
C84 C83 H83 120.104 no
C79 C84 H84 120.117 no
C83 C84 H84 120.131 no
C87 C88 H88 121.039 no
C89 C88 H88 121.028 no
C88 C89 H89 119.349 no
C90 C89 H89 119.350 no
C89 C90 H90 119.280 no
C91 C90 H90 119.287 no
C86 C91 H91 120.133 no
C90 C91 H91 120.141 no

loop_
_geom_bond_atom_site_label_1
_geom_bond_atom_site_label_2
_geom_bond_distance
_geom_bond_publ_flag
Fe1 Fe2 2.7632(15) yes
Fe1 Fe3 2.7447(15) yes
Fe1 Fe4 2.7708(15) yes
Fe1 S1 2.253(2) yes
Fe1 S2 2.278(2) yes
Fe1 S3 2.297(3) yes
Fe1 O4 1.997(6) yes
Fe2 Fe3 2.7864(15) yes
Fe2 Fe4 2.7375(15) yes
Fe2 S1 2.306(2) yes
Fe2 S3 2.243(3) yes
Fe2 S4 2.2819(19) yes
Fe2 S5 2.269(2) yes
Fe3 Fe4 2.7591(14) yes
Fe3 S1 2.287(2) yes
Fe3 S2 2.268(2) yes
Fe3 S4 2.3120(19) yes
Fe3 S6 2.276(3) yes
Fe4 S2 2.306(2) yes
Fe4 S3 2.280(3) yes
Fe4 S4 2.257(2) yes
Fe4 S7 2.266(2) yes
S5 C1 1.743(8) yes
S6 C7 1.788(8) yes
S7 C13 1.769(7) yes
P1 C37 1.798(7) yes
P1 C43 1.804(8) yes
P1 C49 1.798(8) yes
P1 C55 1.789(8) yes
P2 C61 1.789(8) yes
P2 C67 1.805(8) yes
P2 C73 1.784(8) yes
P2 C79 1.807(8) yes
O1 C4 1.370(8) yes
O1 C19 1.450(8) yes
O2 C10 1.389(9) yes
O2 C20 1.397(11) yes
O3 C16 1.368(8) yes
O3 C21 1.430(9) yes
O4 C85 1.181(11) yes
O5 C85 1.252(11) yes
O6 C87 1.367(12) yes
C1 C2 1.390(10) yes
C1 C6 1.407(10) yes
C2 C3 1.382(10) yes
C3 C4 1.385(10) yes
C4 C5 1.412(9) yes
C5 C6 1.373(9) yes
C5 C22 1.510(9) yes
C7 C8 1.366(11) yes
C7 C12 1.404(10) yes
C8 C9 1.431(12) yes
C9 C10 1.361(11) yes
C10 C11 1.416(10) yes
C11 C12 1.369(9) yes
C11 C23 1.520(9) yes
C13 C14 1.390(9) yes
C13 C18 1.397(9) yes
C14 C15 1.403(10) yes
C15 C16 1.388(10) yes
C16 C17 1.422(10) yes
C17 C18 1.371(9) yes
C17 C24 1.514(9) yes
C22 C25 1.520(9) yes
C23 C27 1.538(9) yes
C24 C29 1.521(9) yes
C25 C26 1.390(9) yes
C25 C30 1.413(9) yes
C26 C27 1.402(9) yes
C26 C31 1.514(10) yes
C27 C28 1.428(9) yes
C28 C29 1.393(9) yes
C28 C33 1.502(9) yes
C29 C30 1.414(9) yes
C30 C35 1.534(9) yes
C31 C32 1.551(10) yes
C33 C34 1.512(10) yes
C35 C36 1.541(10) yes
C37 C38 1.409(11) yes
C37 C42 1.409(12) yes
C38 C39 1.372(12) yes
C39 C40 1.362(14) yes
C40 C41 1.368(14) yes
C41 C42 1.378(13) yes
C43 C44 1.409(11) yes
C43 C48 1.381(12) yes
C44 C45 1.396(12) yes
C45 C46 1.371(13) yes
C46 C47 1.365(13) yes
C47 C48 1.356(12) yes
C49 C50 1.375(11) yes
C49 C54 1.393(11) yes
C50 C51 1.405(11) yes
C51 C52 1.368(13) yes
C52 C53 1.359(12) yes
C53 C54 1.395(11) yes
C55 C56 1.398(11) yes
C55 C60 1.359(10) yes
C56 C57 1.376(13) yes
C57 C58 1.361(13) yes
C58 C59 1.338(12) yes
C59 C60 1.397(11) yes
C61 C62 1.404(11) yes
C61 C66 1.373(11) yes
C62 C63 1.361(11) yes
C63 C64 1.380(13) yes
C64 C65 1.369(12) yes
C65 C66 1.404(12) yes
C67 C68 1.367(12) yes
C67 C72 1.393(11) yes
C68 C69 1.389(12) yes
C69 C70 1.360(12) yes
C70 C71 1.331(13) yes
C71 C72 1.387(13) yes
C73 C74 1.399(12) yes
C73 C78 1.381(11) yes
C74 C75 1.380(13) yes
C75 C76 1.364(14) yes
C76 C77 1.396(14) yes
C77 C78 1.377(12) yes
C79 C80 1.396(12) yes
C79 C84 1.397(11) yes
C80 C81 1.370(14) yes
C81 C82 1.373(14) yes
C82 C83 1.369(12) yes
C83 C84 1.377(11) yes
C85 C86 1.528(11) yes
C86 C87 1.376(12) yes
C86 C91 1.399(12) yes
C87 C88 1.380(13) yes
C88 C89 1.366(16) yes
C89 C90 1.336(16) yes
C90 C91 1.356(14) yes
O6 H6A 0.840 no
C2 H2 0.950 no
C3 H3 0.950 no
C6 H6 0.950 no
C8 H8 0.950 no
C9 H9 0.950 no
C12 H12 0.950 no
C14 H14 0.950 no
C15 H15 0.950 no
C18 H18 0.950 no
C19 H19A 0.980 no
C19 H19B 0.980 no
C19 H19C 0.980 no
C20 H20A 0.980 no
C20 H20B 0.980 no
C20 H20C 0.980 no
C21 H21A 0.980 no
C21 H21B 0.980 no
C21 H21C 0.980 no
C22 H22A 0.990 no
C22 H22B 0.990 no
C23 H23A 0.990 no
C23 H23B 0.990 no
C24 H24A 0.990 no
C24 H24B 0.990 no
C31 H31A 0.990 no
C31 H31B 0.990 no
C32 H32A 0.980 no
C32 H32B 0.980 no
C32 H32C 0.980 no
C33 H33A 0.990 no
C33 H33B 0.990 no
C34 H34A 0.980 no
C34 H34B 0.980 no
C34 H34C 0.980 no
C35 H35A 0.990 no
C35 H35B 0.990 no
C36 H36A 0.980 no
C36 H36B 0.980 no
C36 H36C 0.980 no
C38 H38 0.950 no
C39 H39 0.950 no
C40 H40 0.950 no
C41 H41 0.950 no
C42 H42 0.950 no
C44 H44 0.950 no
C45 H45 0.950 no
C46 H46 0.950 no
C47 H47 0.950 no
C48 H48 0.950 no
C50 H50 0.950 no
C51 H51 0.950 no
C52 H52 0.950 no
C53 H53 0.950 no
C54 H54 0.950 no
C56 H56 0.950 no
C57 H57 0.950 no
C58 H58 0.950 no
C59 H59 0.950 no
C60 H60 0.950 no
C62 H62 0.950 no
C63 H63 0.950 no
C64 H64 0.950 no
C65 H65 0.950 no
C66 H66 0.950 no
C68 H68 0.950 no
C69 H69 0.950 no
C70 H70 0.950 no
C71 H71 0.950 no
C72 H72 0.950 no
C74 H74 0.950 no
C75 H75 0.950 no
C76 H76 0.950 no
C77 H77 0.950 no
C78 H78 0.950 no
C80 H80 0.950 no
C81 H81 0.950 no
C82 H82 0.950 no
C83 H83 0.950 no
C84 H84 0.950 no
C88 H88 0.950 no
C89 H89 0.950 no
C90 H90 0.950 no
C91 H91 0.950 no

loop_
_geom_contact_atom_site_label_1
_geom_contact_atom_site_label_2
_geom_contact_distance
_geom_contact_publ_flag
_geom_contact_site_symmetry_2
Fe1 O5 2.883(6) no .
S4 C12 3.541(7) no .
O1 C6 3.599(8) no .
O1 C22 2.691(8) no .
O2 C23 2.778(9) no .
O2 C33 3.417(9) no .
O3 C24 2.729(8) no .
O4 C87 3.583(11) no .
O4 C91 2.751(11) no .
O5 O6 2.552(9) no .
O5 C87 2.818(11) no .
O6 C85 2.923(11) no .
O6 C89 3.588(13) no .
C1 C4 2.808(10) no .
C2 C5 2.783(10) no .
C3 C6 2.755(9) no .
C3 C19 2.840(11) no .
C5 C26 3.477(9) no .
C5 C30 3.491(9) no .
C5 C31 3.527(9) no .
C5 C35 3.560(9) no .
C6 C25 3.040(9) no .
C7 C10 2.797(11) no .
C8 C11 2.789(11) no .
C9 C12 2.759(10) no .
C9 C20 2.788(15) no .
C11 C26 3.578(9) no .
C11 C28 3.324(9) no .
C11 C33 3.366(9) no .
C12 C27 3.124(9) no .
C13 C16 2.807(9) no .
C14 C17 2.813(10) no .
C15 C18 2.749(9) no .
C15 C21 2.801(11) no .
C17 C28 3.500(9) no .
C17 C30 3.387(9) no .
C17 C35 3.469(9) no .
C18 C29 3.016(9) no .
C22 C31 2.883(10) no .
C22 C32 3.527(10) no .
C22 C35 2.930(10) no .
C22 C36 3.494(10) no .
C23 C31 3.000(10) no .
C23 C32 3.521(11) no .
C23 C33 2.901(10) no .
C23 C34 3.502(10) no .
C24 C33 2.953(9) no .
C24 C34 3.560(10) no .
C24 C35 2.920(9) no .
C24 C36 3.454(10) no .
C25 C28 2.803(9) no .
C25 C32 3.442(10) no .
C25 C36 3.418(10) no .
C26 C29 2.827(9) no .
C27 C30 2.807(9) no .
C27 C32 3.395(10) no .
C27 C34 3.362(10) no .
C29 C34 3.343(10) no .
C29 C36 3.386(10) no .
C37 C40 2.732(12) no .
C37 C48 3.378(12) no .
C37 C54 3.482(11) no .
C37 C60 3.149(10) no .
C38 C41 2.782(13) no .
C38 C43 3.330(11) no .
C38 C55 3.498(11) no .
C38 C60 3.412(11) no .
C39 C42 2.783(13) no .
C42 C49 3.191(11) no .
C42 C54 3.378(12) no .
C43 C46 2.748(11) no .
C43 C50 3.228(10) no .
C43 C56 3.447(11) no .
C44 C47 2.783(12) no .
C44 C55 3.228(11) no .
C44 C56 3.269(12) no .
C45 C48 2.746(13) no .
C48 C49 3.480(11) no .
C48 C50 3.333(12) no .
C49 C52 2.764(11) no .
C49 C56 3.451(12) no .
C50 C53 2.779(11) no .
C51 C54 2.752(12) no .
C54 C55 3.239(11) no .
C55 C58 2.739(11) no .
C56 C59 2.749(12) no .
C57 C60 2.741(11) no .
C61 C64 2.751(12) no .
C61 C72 3.454(11) no .
C61 C78 3.395(11) no .
C61 C84 3.270(11) no .
C62 C65 2.788(12) no .
C62 C67 3.355(11) no .
C62 C79 3.458(11) no .
C62 C84 3.330(11) no .
C63 C66 2.751(12) no .
C66 C73 3.184(11) no .
C66 C78 3.307(12) no .
C67 C70 2.753(12) no .
C67 C74 3.252(12) no .
C67 C80 3.531(12) no .
C68 C71 2.704(13) no .
C68 C79 3.251(11) no .
C69 C72 2.768(12) no .
C72 C73 3.396(12) no .
C72 C74 3.286(13) no .
C73 C76 2.750(12) no .
C73 C80 3.281(13) no .
C74 C77 2.774(12) no .
C75 C78 2.772(13) no .
C78 C79 3.364(12) no .
C79 C82 2.750(12) no .
C80 C83 2.768(13) no .
C81 C84 2.763(13) no .
C86 C89 2.748(12) no .
C87 C90 2.708(15) no .
C88 C91 2.754(13) no .
S1 C66 3.446(9) no .
S1 C78 3.569(9) no .
S2 C59 3.558(9) no 2_555
S2 C60 3.448(7) no 2_555
S3 C68 3.486(9) no 1_455
S3 C83 3.546(8) no 1_455
S3 C84 3.487(8) no 1_455
S5 C71 3.529(9) no 3_656
S7 C60 3.428(7) no 2_555
O1 C34 3.576(9) no 3_555
O1 C41 3.409(13) no .
O5 C19 3.340(10) no 2_555
O5 C65 3.176(11) no .
O5 C74 3.508(11) no 3_656
O5 C75 3.318(11) no 3_656
O6 C19 3.467(10) no 2_555
O6 C33 3.568(10) no 4_555
O6 C34 3.442(10) no 4_555
O6 C57 3.480(11) no 3_656
O6 C75 3.521(12) no 3_656
C2 C60 3.550(10) no .
C3 C60 3.496(10) no .
C8 C59 3.577(12) no 2_555
C9 C90 3.473(15) no 4_554
C15 C51 3.526(11) no 1_455
C15 C89 3.560(12) no 4_454
C16 C88 3.525(11) no 4_454
C19 O5 3.340(10) no 2_545
C19 O6 3.467(10) no 2_545
C19 C40 3.567(14) no .
C19 C41 3.539(14) no .
C26 C36 3.569(10) no 3_555
C33 O6 3.568(10) no 4_454
C34 O1 3.576(9) no 3_555
C34 O6 3.442(10) no 4_454
C36 C26 3.569(10) no 3_555
C40 C19 3.567(14) no .
C41 O1 3.409(13) no .
C41 C19 3.539(14) no .
C46 C64 3.555(13) no 2_645
C51 C15 3.526(11) no 1_655
C51 C84 3.500(12) no .
C57 O6 3.480(11) no 3_656
C57 C76 3.372(14) no .
C59 S2 3.558(9) no 2_545
C59 C8 3.577(12) no 2_545
C60 S2 3.448(7) no 2_545
C60 S7 3.428(7) no 2_545
C60 C2 3.550(10) no .
C60 C3 3.496(10) no .
C64 C46 3.555(13) no 2_655
C65 O5 3.176(11) no .
C66 S1 3.446(9) no .
C68 S3 3.486(9) no 1_655
C68 C69 3.353(13) no 3_756
C69 C68 3.353(13) no 3_756
C69 C69 3.202(12) no 3_756
C71 S5 3.529(9) no 3_656
C71 C76 3.491(14) no 3_656
C72 C76 3.407(14) no 3_656
C74 O5 3.508(11) no 3_656
C74 C85 3.523(12) no 3_656
C75 O5 3.318(11) no 3_656
C75 O6 3.521(12) no 3_656
C76 C57 3.372(14) no .
C76 C71 3.491(14) no 3_656
C76 C72 3.407(14) no 3_656
C78 S1 3.569(9) no .
C83 S3 3.546(8) no 1_655
C84 S3 3.487(8) no 1_655
C84 C51 3.500(12) no .
C85 C74 3.523(12) no 3_656
C88 C16 3.525(11) no 4_555
C89 C15 3.560(12) no 4_555
C90 C9 3.473(15) no 4_455
Fe2 H6 3.1724 no .
Fe3 H12 3.3905 no .
Fe4 H18 3.3068 no .
S4 H6 2.8836 no .
S4 H12 2.9991 no .
S4 H18 3.0808 no .
S5 H2 2.7423 no .
S5 H6 2.9436 no .
S6 H8 2.8138 no .
S6 H12 2.8929 no .
S7 H14 2.7830 no .
S7 H18 2.9125 no .
P1 H38 2.8395 no .
P1 H42 2.9365 no .
P1 H44 2.9127 no .
P1 H48 2.8443 no .
P1 H50 2.9122 no .
P1 H54 2.7996 no .
P1 H56 2.8626 no .
P1 H60 2.8352 no .
P2 H62 2.8644 no .
P2 H66 2.8408 no .
P2 H68 2.8235 no .
P2 H72 2.9025 no .
P2 H74 2.9125 no .
P2 H78 2.7867 no .
P2 H80 2.8288 no .
P2 H84 2.9291 no .
O1 H3 2.6646 no .
O1 H22A 2.5904 no .
O1 H22B 2.5598 no .
O2 H9 2.6316 no .
O2 H23A 3.3378 no .
O2 H23B 2.2683 no .
O2 H33A 2.5560 no .
O2 H34A 3.2692 no .
O2 H34B 3.5867 no .
O3 H15 2.6435 no .
O3 H24A 2.8818 no .
O3 H24B 2.4068 no .
O4 H91 2.4633 no .
O5 H6A 1.8112 no .
O6 H88 2.5301 no .
C1 H3 3.2773 no .
C2 H6 3.2360 no .
C3 H19A 2.7893 no .
C3 H19B 2.7648 no .
C4 H2 3.2451 no .
C4 H6 3.2437 no .
C4 H19A 2.6433 no .
C4 H19B 2.6538 no .
C4 H19C 3.2222 no .
C4 H22A 2.6994 no .
C4 H22B 2.6870 no .
C5 H3 3.2841 no .
C5 H31A 2.7714 no .
C5 H35B 2.8321 no .
C6 H2 3.2422 no .
C6 H22A 3.1438 no .
C6 H22B 3.1740 no .
C6 H31A 3.1175 no .
C6 H35B 3.0530 no .
C7 H9 3.2727 no .
C8 H12 3.2386 no .
C9 H20A 2.6848 no .
C9 H20B 2.7502 no .
C10 H8 3.2717 no .
C10 H12 3.2583 no .
C10 H20A 2.5946 no .
C10 H20B 2.6164 no .
C10 H20C 3.1963 no .
C10 H23A 3.0938 no .
C10 H23B 2.5507 no .
C10 H33A 2.6847 no .
C11 H9 3.2650 no .
C11 H31B 3.2516 no .
C11 H33A 2.6080 no .
C12 H8 3.2507 no .
C12 H23A 2.8181 no .
C12 H23B 3.3030 no .
C12 H31B 3.0357 no .
C12 H33A 3.5908 no .
C13 H15 3.2709 no .
C14 H18 3.2436 no .
C15 H21A 2.8032 no .
C15 H21B 2.6607 no .
C16 H14 3.2808 no .
C16 H18 3.2493 no .
C16 H21A 2.6709 no .
C16 H21B 2.5696 no .
C16 H21C 3.1964 no .
C16 H24A 2.8453 no .
C16 H24B 2.6093 no .
C16 H35A 3.3605 no .
C17 H15 3.2873 no .
C17 H33B 3.0726 no .
C17 H35A 2.7514 no .
C18 H14 3.2556 no .
C18 H24A 3.0501 no .
C18 H24B 3.2589 no .
C18 H33B 3.2244 no .
C18 H35A 3.3255 no .
C19 H3 2.5395 no .
C20 H9 2.4793 no .
C20 H23B 3.5994 no .
C20 H33A 3.4912 no .
C21 H15 2.4877 no .
C22 H6 2.7044 no .
C22 H31A 2.4940 no .
C22 H32A 3.0907 no .
C22 H35B 2.5802 no .
C22 H36A 3.0206 no .
C23 H12 2.6649 no .
C23 H31B 2.6987 no .
C23 H32C 3.0122 no .
C23 H33A 2.5044 no .
C23 H34A 3.0460 no .
C24 H18 2.7084 no .
C24 H33B 2.5765 no .
C24 H34C 3.1055 no .
C24 H35A 2.5878 no .
C24 H36B 2.9676 no .
C25 H6 2.6794 no .
C25 H31A 2.5627 no .
C25 H31B 3.2310 no .
C25 H32A 3.3071 no .
C25 H35A 3.2912 no .
C25 H35B 2.6281 no .
C25 H36A 3.2756 no .
C26 H6 3.2741 no .
C26 H12 3.1482 no .
C26 H22A 3.2339 no .
C26 H22B 2.5729 no .
C26 H23A 2.6111 no .
C26 H23B 3.2379 no .
C26 H32A 2.8333 no .
C26 H32B 3.4099 no .
C26 H32C 2.7698 no .
C27 H12 2.8945 no .
C27 H31A 3.2987 no .
C27 H31B 2.6622 no .
C27 H32C 3.1717 no .
C27 H33A 2.6212 no .
C27 H33B 3.2912 no .
C27 H34A 3.1777 no .
C28 H18 3.0375 no .
C28 H23A 3.3250 no .
C28 H23B 2.6685 no .
C28 H24A 2.6180 no .
C28 H24B 3.2553 no .
C28 H34A 2.7603 no .
C28 H34B 3.3568 no .
C28 H34C 2.7064 no .
C29 H18 2.6720 no .
C29 H33A 3.2640 no .
C29 H33B 2.6089 no .
C29 H34C 3.1213 no .
C29 H35A 2.6666 no .
C29 H35B 3.3166 no .
C29 H36B 3.1319 no .
C30 H6 3.2089 no .
C30 H18 3.3893 no .
C30 H22A 2.5806 no .
C30 H22B 3.2518 no .
C30 H24A 3.2738 no .
C30 H24B 2.5980 no .
C30 H36A 2.8148 no .
C30 H36B 2.7002 no .
C30 H36C 3.3903 no .
C31 H12 3.1278 no .
C31 H22B 2.5070 no .
C31 H23A 2.5367 no .
C32 H22B 2.7772 no .
C32 H23A 2.7821 no .
C33 H18 3.4348 no .
C33 H23B 2.6023 no .
C33 H24A 2.5208 no .
C34 H23B 2.8217 no .
C34 H24A 2.8561 no .
C35 H6 3.5117 no .
C35 H22A 2.5519 no .
C35 H24B 2.5625 no .
C36 H22A 2.7422 no .
C36 H24B 2.7156 no .
C37 H39 3.2753 no .
C37 H41 3.2782 no .
C37 H48 3.1323 no .
C37 H54 3.3046 no .
C37 H60 2.6613 no .
C38 H40 3.2015 no .
C38 H42 3.2885 no .
C38 H60 2.8082 no .
C39 H41 3.2592 no .
C40 H38 3.2114 no .
C40 H42 3.2201 no .
C41 H39 3.2597 no .
C42 H38 3.2878 no .
C42 H40 3.2095 no .
C42 H54 3.2066 no .
C42 H60 3.4358 no .
C43 H38 3.0686 no .
C43 H45 3.2734 no .
C43 H47 3.2485 no .
C43 H50 2.7777 no .
C43 H56 3.1878 no .
C44 H38 3.5300 no .
C44 H46 3.2478 no .
C44 H48 3.2623 no .
C44 H56 2.9456 no .
C45 H47 3.2444 no .
C46 H44 3.2545 no .
C46 H48 3.2017 no .
C47 H45 3.2412 no .
C47 H50 3.5344 no .
C48 H44 3.2686 no .
C48 H46 3.2005 no .
C48 H50 2.6552 no .
C49 H42 2.7365 no .
C49 H48 3.2573 no .
C49 H51 3.2506 no .
C49 H53 3.2719 no .
C49 H56 3.3081 no .
C50 H48 3.0686 no .
C50 H52 3.2646 no .
C50 H54 3.2544 no .
C51 H53 3.2284 no .
C52 H50 3.2654 no .
C52 H54 3.2380 no .
C53 H42 3.5984 no .
C53 H51 3.2245 no .
C54 H42 2.7312 no .
C54 H50 3.2602 no .
C54 H52 3.2406 no .
C55 H38 3.3141 no .
C55 H44 2.7723 no .
C55 H54 2.9315 no .
C55 H57 3.2504 no .
C55 H59 3.2392 no .
C56 H44 2.6121 no .
C56 H58 3.2287 no .
C56 H60 3.2486 no .
C57 H44 3.5477 no .
C57 H59 3.2071 no .
C58 H56 3.2334 no .
C58 H60 3.2224 no .
C59 H57 3.2024 no .
C60 H38 3.2851 no .
C60 H54 3.2369 no .
C60 H56 3.2457 no .
C60 H58 3.2268 no .
C61 H63 3.2411 no .
C61 H65 3.2676 no .
C61 H72 3.4377 no .
C61 H78 3.1052 no .
C61 H84 2.8220 no .
C62 H64 3.2361 no .
C62 H66 3.2657 no .
C62 H84 2.6732 no .
C63 H65 3.2524 no .
C64 H62 3.2457 no .
C64 H66 3.2422 no .
C65 H63 3.2427 no .
C66 H62 3.2658 no .
C66 H64 3.2449 no .
C66 H78 3.0303 no .
C67 H62 3.2393 no .
C67 H69 3.2632 no .
C67 H71 3.2403 no .
C67 H74 2.8055 no .
C67 H80 3.3318 no .
C68 H62 3.2051 no .
C68 H70 3.2224 no .
C68 H72 3.2396 no .
C68 H80 3.5877 no .
C69 H71 3.1912 no .
C70 H68 3.2157 no .
C70 H72 3.2313 no .
C71 H69 3.1990 no .
C72 H68 3.2328 no .
C72 H70 3.2308 no .
C72 H74 2.6788 no .
C73 H66 2.7040 no .
C73 H72 3.0695 no .
C73 H75 3.2654 no .
C73 H77 3.2535 no .
C73 H80 3.0258 no .
C74 H72 2.8631 no .
C74 H76 3.2277 no .
C74 H78 3.2641 no .
C74 H80 3.2880 no .
C75 H77 3.2608 no .
C76 H74 3.2305 no .
C76 H78 3.2487 no .
C77 H75 3.2632 no .
C78 H66 2.6915 no .
C78 H74 3.2633 no .
C78 H76 3.2424 no .
C79 H62 3.1776 no .
C79 H68 2.7778 no .
C79 H78 3.1974 no .
C79 H81 3.2515 no .
C79 H83 3.2599 no .
C80 H68 3.1671 no .
C80 H82 3.2298 no .
C80 H84 3.2724 no .
C81 H83 3.2428 no .
C82 H80 3.2346 no .
C82 H84 3.2341 no .
C83 H81 3.2413 no .
C84 H62 2.9670 no .
C84 H68 3.4701 no .
C84 H80 3.2725 no .
C84 H82 3.2306 no .
C85 H6A 2.4495 no .
C85 H91 2.6616 no .
C86 H6A 2.3848 no .
C86 H88 3.2670 no .
C86 H90 3.2391 no .
C87 H89 3.2146 no .
C87 H91 3.2370 no .
C88 H6A 3.0429 no .
C88 H90 3.2068 no .
C89 H91 3.2007 no .
C90 H88 3.2138 no .
C91 H89 3.1985 no .
H2 H3 2.3192 no .
H3 H19A 2.3719 no .
H3 H19B 2.2914 no .
H3 H19C 3.5116 no .
H6 H22A 3.3509 no .
H6 H22B 3.4015 no .
H6 H31A 3.0799 no .
H6 H35B 2.9288 no .
H6A H88 3.3381 no .
H8 H9 2.3802 no .
H9 H20A 2.2243 no .
H9 H20B 2.3034 no .
H9 H20C 3.4484 no .
H12 H23A 2.8181 no .
H12 H23B 3.5924 no .
H12 H31A 3.5496 no .
H12 H31B 2.3708 no .
H14 H15 2.3473 no .
H15 H21A 2.3409 no .
H15 H21B 2.2075 no .
H15 H21C 3.4563 no .
H18 H24A 3.1975 no .
H18 H24B 3.5205 no .
H18 H33B 2.9351 no .
H18 H35A 3.4716 no .
H20B H33A 3.3962 no .
H22A H31A 3.4572 no .
H22A H35A 3.5256 no .
H22A H35B 2.2368 no .
H22A H36A 2.1338 no .
H22A H36B 3.3878 no .
H22A H36C 3.4000 no .
H22B H31A 2.1442 no .
H22B H31B 3.4702 no .
H22B H32A 2.2139 no .
H22B H32B 3.3802 no .
H22B H32C 3.4805 no .
H22B H35B 3.5458 no .
H22B H36A 3.5716 no .
H23A H31A 3.5011 no .
H23A H31B 2.1748 no .
H23A H32A 3.5686 no .
H23A H32B 3.2746 no .
H23A H32C 2.2337 no .
H23A H33A 3.4828 no .
H23B H31B 3.5947 no .
H23B H32C 3.3451 no .
H23B H33A 2.2220 no .
H23B H33B 3.5646 no .
H23B H34A 2.2235 no .
H23B H34B 3.3992 no .
H23B H34C 3.5386 no .
H24A H33A 3.4627 no .
H24A H33B 2.0682 no .
H24A H34B 3.3186 no .
H24A H34C 2.3593 no .
H24A H35A 3.5600 no .
H24A H36B 3.5231 no .
H24B H33B 3.4875 no .
H24B H34C 3.4961 no .
H24B H35A 2.2634 no .
H24B H35B 3.5392 no .
H24B H36A 3.5063 no .
H24B H36B 2.1278 no .
H24B H36C 3.1944 no .
H31A H32A 2.3645 no .
H31A H32B 2.3961 no .
H31A H32C 2.8752 no .
H31B H32A 2.8735 no .
H31B H32B 2.3455 no .
H31B H32C 2.4167 no .
H33A H34A 2.3359 no .
H33A H34B 2.3620 no .
H33A H34C 2.8486 no .
H33B H34A 2.8474 no .
H33B H34B 2.3196 no .
H33B H34C 2.3795 no .
H35A H36A 2.8696 no .
H35A H36B 2.4322 no .
H35A H36C 2.3311 no .
H35B H36A 2.3438 no .
H35B H36B 2.8714 no .
H35B H36C 2.4178 no .
H38 H39 2.3315 no .
H38 H60 2.8601 no .
H39 H40 2.2951 no .
H40 H41 2.3021 no .
H41 H42 2.3402 no .
H42 H54 2.6935 no .
H44 H45 2.3587 no .
H44 H56 2.4150 no .
H45 H46 2.3113 no .
H46 H47 2.3095 no .
H47 H48 2.2993 no .
H48 H50 2.4976 no .
H50 H51 2.3598 no .
H51 H52 2.3089 no .
H52 H53 2.3048 no .
H53 H54 2.3477 no .
H54 H60 3.2772 no .
H56 H57 2.3320 no .
H57 H58 2.2996 no .
H58 H59 2.2794 no .
H59 H60 2.3494 no .
H62 H63 2.3119 no .
H62 H68 2.9697 no .
H62 H84 2.4141 no .
H63 H64 2.3148 no .
H64 H65 2.3223 no .
H65 H66 2.3625 no .
H66 H72 3.5155 no .
H66 H78 2.5827 no .
H68 H69 2.3390 no .
H68 H80 3.3001 no .
H69 H70 2.3150 no .
H70 H71 2.2594 no .
H71 H72 2.3367 no .
H72 H74 2.3826 no .
H74 H75 2.3345 no .
H74 H80 3.2824 no .
H75 H76 2.3064 no .
H76 H77 2.3432 no .
H77 H78 2.3317 no .
H80 H81 2.3220 no .
H81 H82 2.3140 no .
H82 H83 2.3122 no .
H83 H84 2.3301 no .
H88 H89 2.3215 no .
H89 H90 2.2674 no .
H90 H91 2.2979 no .
Fe2 H53 3.2302 no .
Fe2 H71 3.4044 no 3_656
Fe3 H59 3.3866 no 2_555
S1 H53 3.5077 no .
S1 H65 3.2861 no .
S1 H66 2.8227 no .
S1 H71 3.4233 no 3_656
S1 H77 3.4010 no .
S1 H78 3.3070 no .
S2 H3 3.2391 no 2_555
S2 H19A 3.5329 no 2_555
S2 H19B 2.9835 no 2_555
S2 H59 3.0644 no 2_555
S2 H60 2.8378 no 2_555
S3 H68 2.5828 no 1_455
S3 H70 3.4893 no 3_656
S4 H53 3.3718 no .
S5 H53 3.3455 no .
S5 H70 3.1806 no 3_656
S5 H71 2.7675 no 3_656
S5 H77 3.1522 no .
S5 H82 3.4162 no 1_455
S6 H15 3.2176 no 1_655
S6 H45 3.4944 no 2_655
S6 H52 2.8507 no .
S7 H38 2.9322 no 2_555
S7 H44 3.4390 no 2_555
S7 H60 3.5347 no 2_555
S7 H62 3.1420 no 1_455
S7 H63 3.4006 no 1_455
S7 H84 3.2811 no 1_455
O1 H34C 2.7388 no 3_555
O1 H41 3.2051 no .
O1 H47 3.5818 no 1_455
O2 H58 3.4721 no 2_555
O3 H32A 3.2758 no 3_555
O3 H41 3.0445 no 3_555
O3 H88 3.5777 no 4_454
O4 H39 3.5665 no 2_555
O4 H69 2.8348 no 1_455
O4 H74 3.0971 no 3_656
O5 H19A 3.1708 no 2_555
O5 H19B 3.3899 no 2_555
O5 H19C 2.9178 no 2_555
O5 H65 2.3828 no .
O5 H74 3.0488 no 3_656
O5 H75 2.6633 no 3_656
O6 H19C 2.5415 no 2_555
O6 H24A 3.5920 no 4_555
O6 H33B 2.9073 no 4_555
O6 H34B 2.7921 no 4_555
O6 H34C 3.5830 no 4_555
O6 H57 2.5743 no 3_656
O6 H75 3.0440 no 3_656
C1 H53 3.1897 no .
C1 H54 2.9097 no .
C1 H82 3.1820 no 1_455
C2 H8 3.1478 no 2_545
C2 H46 3.1536 no 1_455
C2 H54 2.9161 no .
C2 H59 3.5910 no .
C2 H60 3.4522 no .
C3 H8 3.5702 no 2_545
C3 H46 2.8053 no 1_455
C3 H54 3.2652 no .
C3 H60 3.0365 no .
C4 H46 3.1120 no 1_455
C4 H47 3.4314 no 1_455
C5 H47 3.5002 no 1_455
C5 H54 3.5726 no .
C6 H53 3.1031 no .
C6 H54 3.2438 no .
C6 H82 3.1488 no 1_455
C7 H15 3.4002 no 1_655
C7 H21A 3.5405 no 1_655
C7 H59 2.9834 no 2_555
C8 H2 3.0925 no 2_555
C8 H45 3.4402 no 2_655
C8 H58 3.4884 no 2_555
C8 H59 2.9107 no 2_555
C8 H89 3.4404 no 4_554
C8 H90 3.0572 no 4_554
C9 H2 3.4535 no 2_555
C9 H58 3.0345 no 2_555
C9 H59 3.4369 no 2_555
C9 H90 2.7274 no 4_554
C10 H58 2.9645 no 2_555
C10 H90 3.5908 no 4_554
C11 H21A 3.2184 no 1_655
C11 H58 3.2777 no 2_555
C12 H21A 3.1492 no 1_655
C12 H21B 3.3997 no 1_655
C12 H59 3.5334 no 2_555
C13 H44 3.4850 no 2_555
C13 H83 3.0247 no 1_455
C13 H84 3.0416 no 1_455
C13 H88 3.3905 no 4_454
C14 H44 3.3289 no 2_555
C14 H45 3.4453 no 2_555
C14 H51 3.1693 no 1_455
C14 H83 3.5053 no 1_455
C14 H84 2.9132 no 1_455
C14 H88 3.3928 no 4_454
C14 H89 3.3020 no 4_454
C15 H51 2.7608 no 1_455
C15 H52 3.4553 no 1_455
C15 H88 3.1619 no 4_454
C15 H89 2.9247 no 4_454
C16 H51 3.1393 no 1_455
C16 H88 2.9442 no 4_454
C16 H89 3.5048 no 4_454
C17 H83 3.4214 no 1_455
C17 H88 2.9409 no 4_454
C18 H83 2.9680 no 1_455
C18 H88 3.1503 no 4_454
C19 H6A 3.1145 no 2_545
C19 H34B 3.3134 no 3_555
C19 H34C 3.0963 no 3_555
C19 H41 3.5866 no .
C20 H39 3.4392 no 3_655
C20 H76 3.5254 no 2_555
C21 H23A 3.2963 no 1_455
C21 H31B 3.2144 no 1_455
C21 H40 3.5082 no 3_555
C21 H41 3.0384 no 3_555
C22 H36B 3.2374 no 3_555
C25 H36A 3.4085 no 3_555
C25 H36B 2.9868 no 3_555
C26 H36A 3.4139 no 3_555
C26 H36B 3.0709 no 3_555
C27 H36A 3.2480 no 3_555
C27 H36B 3.5268 no 3_555
C28 H36A 3.1161 no 3_555
C29 H36A 3.1947 no 3_555
C30 H36A 3.3565 no 3_555
C30 H36B 3.4897 no 3_555
C31 H42 3.5732 no .
C32 H21C 3.3754 no 1_655
C32 H21C 3.5013 no 3_555
C32 H32B 3.1944 no 3_655
C32 H36B 3.1583 no 3_555
C32 H36C 3.4217 no 3_555
C32 H41 3.4137 no .
C32 H42 3.5451 no .
C33 H58 2.9518 no 2_555
C34 H6A 3.5220 no 4_454
C34 H19A 3.5701 no 3_555
C34 H19C 3.2876 no 3_555
C34 H36A 3.3046 no 3_555
C34 H47 3.3369 no 3_655
C35 H47 3.2338 no 1_455
C35 H83 3.4753 no 1_455
C36 H32A 3.3267 no 3_555
C36 H32C 3.3620 no 3_555
C36 H47 3.1739 no 1_455
C36 H48 3.4168 no 1_455
C38 H63 3.3220 no 2_645
C39 H19B 3.2791 no .
C40 H19B 2.9499 no .
C40 H19C 3.4616 no .
C40 H21A 3.5348 no 3_555
C40 H21C 3.5954 no 3_555
C41 H19B 3.0587 no .
C41 H21C 3.0771 no 3_555
C42 H19B 3.5052 no .
C43 H63 3.5039 no 2_645
C44 H14 3.4482 no 2_545
C44 H63 3.3079 no 2_645
C44 H89 3.3916 no 3_656
C45 H8 3.4915 no 2_645
C45 H14 3.3569 no 2_545
C45 H63 3.3794 no 2_645
C45 H64 3.2315 no 2_645
C45 H81 3.5528 no .
C45 H89 3.0926 no 3_656
C46 H64 2.7873 no 2_645
C46 H82 3.5161 no .
C47 H34A 3.3169 no 3_655
C47 H35B 3.1334 no 1_655
C47 H36C 3.4024 no 1_655
C47 H64 3.1580 no 2_645
C47 H82 3.4177 no .
C48 H36C 3.2604 no 1_655
C51 H15 3.4017 no 1_655
C51 H21B 3.1148 no 1_655
C51 H78 3.2278 no .
C51 H84 3.4533 no .
C52 H15 3.4061 no 1_655
C52 H21B 3.0443 no 1_655
C52 H78 3.0157 no .
C53 H31A 3.2490 no .
C53 H31B 3.4724 no .
C53 H77 3.2757 no .
C53 H78 3.2867 no .
C54 H31A 3.4665 no .
C54 H77 3.2423 no .
C56 H77 3.5348 no .
C56 H88 3.5579 no 3_656
C57 H33B 3.4573 no 2_545
C57 H76 3.1168 no .
C57 H88 3.2011 no 3_656
C58 H33A 3.1868 no 2_545
C58 H33B 3.2942 no 2_545
C59 H2 2.9965 no .
C59 H3 3.3669 no .
C60 H2 3.2276 no .
C60 H3 3.1155 no .
C62 H14 3.2184 no 1_655
C62 H20C 3.1626 no 4_555
C63 H14 3.0562 no 1_655
C63 H20C 2.9893 no 4_555
C63 H38 3.4557 no 2_655
C64 H19A 3.5310 no 2_555
C64 H20C 3.4659 no 4_555
C64 H34B 3.4915 no 4_555
C65 H19A 3.5076 no 2_555
C65 H75 3.3200 no 3_656
C66 H75 3.2236 no 3_656
C67 H69 3.5807 no 3_756
C68 H69 2.9540 no 3_756
C69 H20A 3.5298 no 4_555
C69 H68 3.2796 no 3_756
C69 H69 3.0147 no 3_756
C69 H91 2.9211 no 1_655
C70 H20A 3.2536 no 4_555
C70 H68 3.4902 no 3_756
C70 H91 3.2089 no 1_655
C71 H20A 3.5649 no 4_555
C71 H20B 3.3888 no 4_555
C71 H76 3.1459 no 3_656
C72 H76 3.2698 no 3_656
C74 H72 3.5583 no 3_656
C75 H6A 3.2548 no 3_656
C75 H57 3.3829 no .
C75 H72 2.9364 no 3_656
C76 H20B 3.4874 no 2_545
C76 H57 2.9810 no .
C76 H71 2.9910 no 3_656
C76 H72 2.8172 no 3_656
C77 H56 3.4514 no .
C77 H71 3.0688 no 3_656
C77 H72 3.4038 no 3_656
C80 H70 3.4841 no 3_756
C81 H70 3.3729 no 3_756
C81 H90 3.5175 no 3_656
C82 H50 3.1780 no .
C83 H35A 3.5127 no 1_655
C83 H50 3.1454 no .
C83 H51 3.0237 no .
C84 H51 2.9641 no .
C85 H19C 3.4174 no 2_555
C85 H65 3.5706 no .
C85 H74 2.9469 no 3_656
C85 H75 3.3488 no 3_656
C86 H19C 3.4294 no 2_555
C86 H40 3.2977 no 2_555
C86 H80 3.3936 no 3_656
C87 H19C 3.0448 no 2_555
C87 H40 3.4612 no 2_555
C87 H57 3.0438 no 3_656
C88 H40 3.5846 no 2_555
C88 H44 3.5698 no 3_656
C88 H56 3.5309 no 3_656
C88 H57 3.1096 no 3_656
C89 H15 3.5480 no 4_555
C89 H21A 3.5148 no 4_555
C89 H40 3.5480 no 2_555
C89 H44 3.3852 no 3_656
C89 H45 3.1744 no 3_656
C90 H9 3.2766 no 4_455
C90 H20A 3.5539 no 4_455
C90 H40 3.4366 no 2_555
C90 H80 3.3360 no 3_656
C90 H81 3.0174 no 3_656
C91 H20A 3.5057 no 4_455
C91 H39 3.4940 no 2_555
C91 H40 3.2813 no 2_555
C91 H69 3.2722 no 1_455
C91 H80 2.9683 no 3_656
C91 H81 3.5513 no 3_656
H2 C8 3.0925 no 2_545
H2 C9 3.4535 no 2_545
H2 C59 2.9965 no .
H2 C60 3.2276 no .
H2 H8 2.5275 no 2_545
H2 H9 3.1849 no 2_545
H2 H46 3.4677 no 1_455
H2 H54 3.2590 no .
H2 H59 2.9343 no .
H2 H60 3.3352 no .
H3 S2 3.2391 no 2_545
H3 C59 3.3669 no .
H3 C60 3.1155 no .
H3 H8 3.3663 no 2_545
H3 H46 2.9547 no 1_455
H3 H59 3.0339 no .
H3 H60 2.5549 no .
H6 H53 2.9491 no .
H6 H82 3.0887 no 1_455
H6A C19 3.1145 no 2_555
H6A C34 3.5220 no 4_555
H6A C75 3.2548 no 3_656
H6A H19A 3.1406 no 2_555
H6A H19B 3.5678 no 2_555
H6A H19C 2.3102 no 2_555
H6A H33B 3.4507 no 4_555
H6A H34B 2.7190 no 4_555
H6A H57 3.1455 no 3_656
H6A H65 3.1766 no .
H6A H75 2.6169 no 3_656
H8 C2 3.1478 no 2_555
H8 C3 3.5702 no 2_555
H8 C45 3.4915 no 2_655
H8 H2 2.5275 no 2_555
H8 H3 3.3663 no 2_555
H8 H45 2.8177 no 2_655
H8 H46 3.1042 no 2_655
H8 H59 3.0848 no 2_555
H8 H89 3.3511 no 4_554
H8 H90 2.9821 no 4_554
H9 C90 3.2766 no 4_554
H9 H2 3.1849 no 2_555
H9 H58 3.3306 no 2_555
H9 H70 3.5151 no 4_454
H9 H90 2.4313 no 4_554
H12 H21A 3.3754 no 1_655
H12 H21B 3.1750 no 1_655
H12 H52 3.0766 no .
H12 H53 3.4451 no .
H14 C44 3.4482 no 2_555
H14 C45 3.3569 no 2_555
H14 C62 3.2184 no 1_455
H14 C63 3.0562 no 1_455
H14 H44 3.1372 no 2_555
H14 H45 2.9399 no 2_555
H14 H51 3.4601 no 1_455
H14 H62 3.3590 no 1_455
H14 H63 3.0594 no 1_455
H14 H84 2.8037 no 1_455
H14 H89 3.4618 no 4_454
H15 S6 3.2176 no 1_455
H15 C7 3.4002 no 1_455
H15 C51 3.4017 no 1_455
H15 C52 3.4061 no 1_455
H15 C89 3.5480 no 4_454
H15 H45 3.5651 no 2_555
H15 H51 2.8282 no 1_455
H15 H52 2.8416 no 1_455
H15 H89 2.8179 no 4_454
H18 H58 3.5457 no 2_555
H18 H83 3.1818 no 1_455
H19A S2 3.5329 no 2_545
H19A O5 3.1708 no 2_545
H19A C34 3.5701 no 3_555
H19A C64 3.5310 no 2_545
H19A C65 3.5076 no 2_545
H19A H6A 3.1406 no 2_545
H19A H34B 3.0898 no 3_555
H19A H34C 3.1855 no 3_555
H19A H46 3.1539 no 1_455
H19A H64 2.8923 no 2_545
H19A H65 2.8611 no 2_545
H19B S2 2.9835 no 2_545
H19B O5 3.3899 no 2_545
H19B C39 3.2791 no .
H19B C40 2.9499 no .
H19B C41 3.0587 no .
H19B C42 3.5052 no .
H19B H6A 3.5678 no 2_545
H19B H40 3.2186 no .
H19B H41 3.3579 no .
H19B H60 3.2590 no .
H19C O5 2.9178 no 2_545
H19C O6 2.5415 no 2_545
H19C C34 3.2876 no 3_555
H19C C40 3.4616 no .
H19C C85 3.4174 no 2_545
H19C C86 3.4294 no 2_545
H19C C87 3.0448 no 2_545
H19C H6A 2.3102 no 2_545
H19C H24A 3.4045 no 3_555
H19C H34B 2.8740 no 3_555
H19C H34C 2.8171 no 3_555
H19C H40 3.2945 no .
H19C H41 3.5531 no .
H20A C69 3.5298 no 4_454
H20A C70 3.2536 no 4_454
H20A C71 3.5649 no 4_454
H20A C90 3.5539 no 4_554
H20A C91 3.5057 no 4_554
H20A H39 3.0052 no 3_655
H20A H70 3.3493 no 4_454
H20A H90 3.1251 no 4_554
H20A H91 3.0106 no 4_554
H20B C71 3.3888 no 4_454
H20B C76 3.4874 no 2_555
H20B H58 3.3461 no 2_555
H20B H71 3.4403 no 4_454
H20B H76 2.5748 no 2_555
H20C C62 3.1626 no 4_454
H20C C63 2.9893 no 4_454
H20C C64 3.4659 no 4_454
H20C H39 3.2417 no 3_655
H20C H62 3.3553 no 4_454
H20C H63 3.0948 no 4_454
H21A C7 3.5405 no 1_455
H21A C11 3.2184 no 1_455
H21A C12 3.1492 no 1_455
H21A C40 3.5348 no 3_555
H21A C89 3.5148 no 4_454
H21A H12 3.3754 no 1_455
H21A H23A 3.1257 no 1_455
H21A H31B 3.5003 no 1_455
H21A H40 2.9797 no 3_555
H21A H41 3.1935 no 3_555
H21A H89 3.2679 no 4_454
H21B C12 3.3997 no 1_455
H21B C51 3.1148 no 1_455
H21B C52 3.0443 no 1_455
H21B H12 3.1750 no 1_455
H21B H23A 3.4331 no 1_455
H21B H31B 2.7512 no 1_455
H21B H32B 3.5779 no 1_455
H21B H51 3.0125 no 1_455
H21B H52 2.8999 no 1_455
H21C C32 3.3754 no 1_455
H21C C32 3.5013 no 3_555
H21C C40 3.5954 no 3_555
H21C C41 3.0771 no 3_555
H21C H23A 2.8131 no 1_455
H21C H31B 2.9211 no 1_455
H21C H32A 3.0513 no 3_555
H21C H32B 2.9831 no 1_455
H21C H32B 3.1381 no 3_555
H21C H32C 3.1511 no 1_455
H21C H40 3.4154 no 3_555
H21C H41 2.4826 no 3_555
H22A H24B 3.4987 no 3_555
H22A H34C 2.8530 no 3_555
H22A H36B 3.1813 no 3_555
H22A H47 3.0877 no 1_455
H22B H24B 3.2543 no 3_555
H22B H36B 2.8897 no 3_555
H22B H41 3.1720 no .
H23A C21 3.2963 no 1_655
H23A H21A 3.1257 no 1_655
H23A H21B 3.4331 no 1_655
H23A H21C 2.8131 no 1_655
H24A O6 3.5920 no 4_454
H24A H19C 3.4045 no 3_555
H24A H88 3.2149 no 4_454
H24B H22A 3.4987 no 3_555
H24B H22B 3.2543 no 3_555
H24B H32A 3.1119 no 3_555
H31A C53 3.2490 no .
H31A C54 3.4665 no .
H31A H42 2.8523 no .
H31A H53 3.0924 no .
H31A H54 3.4811 no .
H31B C21 3.2144 no 1_655
H31B C53 3.4724 no .
H31B H21A 3.5003 no 1_655
H31B H21B 2.7512 no 1_655
H31B H21C 2.9211 no 1_655
H31B H53 3.3709 no .
H32A O3 3.2758 no 3_555
H32A C36 3.3267 no 3_555
H32A H21C 3.0513 no 3_555
H32A H24B 3.1119 no 3_555
H32A H36B 2.6004 no 3_555
H32A H36C 3.1879 no 3_555
H32A H41 2.8326 no .
H32A H42 3.5418 no .
H32B C32 3.1944 no 3_655
H32B H21B 3.5779 no 1_655
H32B H21C 2.9831 no 1_655
H32B H21C 3.1381 no 3_555
H32B H32B 2.5017 no 3_655
H32B H32C 3.0893 no 3_655
H32B H41 3.1625 no .
H32B H42 3.0499 no .
H32C C36 3.3620 no 3_555
H32C H21C 3.1511 no 1_655
H32C H32B 3.0893 no 3_655
H32C H36B 3.0304 no 3_555
H32C H36C 2.8312 no 3_555
H33A C58 3.1868 no 2_555
H33A H57 3.5051 no 2_555
H33A H58 2.3083 no 2_555
H33B O6 2.9073 no 4_454
H33B C57 3.4573 no 2_555
H33B C58 3.2942 no 2_555
H33B H6A 3.4507 no 4_454
H33B H57 3.0625 no 2_555
H33B H58 2.7389 no 2_555
H33B H88 3.1497 no 4_454
H34A C47 3.3169 no 3_655
H34A H36A 3.0116 no 3_555
H34A H36C 3.3721 no 3_555
H34A H47 2.7857 no 3_655
H34A H48 3.5714 no 3_655
H34A H64 3.4217 no 4_454
H34B O6 2.7921 no 4_454
H34B C19 3.3134 no 3_555
H34B C64 3.4915 no 4_454
H34B H6A 2.7190 no 4_454
H34B H19A 3.0898 no 3_555
H34B H19C 2.8740 no 3_555
H34B H64 3.0141 no 4_454
H34C O1 2.7388 no 3_555
H34C O6 3.5830 no 4_454
H34C C19 3.0963 no 3_555
H34C H19A 3.1855 no 3_555
H34C H19C 2.8171 no 3_555
H34C H22A 2.8530 no 3_555
H34C H36A 2.8635 no 3_555
H34C H47 3.0896 no 3_655
H35A C83 3.5127 no 1_455
H35A H50 3.4866 no 1_455
H35A H82 3.4495 no 1_455
H35A H83 2.7703 no 1_455
H35B C47 3.1334 no 1_455
H35B H47 2.5115 no 1_455
H35B H48 3.5186 no 1_455
H35B H82 2.9244 no 1_455
H35B H83 3.3673 no 1_455
H36A C25 3.4085 no 3_555
H36A C26 3.4139 no 3_555
H36A C27 3.2480 no 3_555
H36A C28 3.1161 no 3_555
H36A C29 3.1947 no 3_555
H36A C30 3.3565 no 3_555
H36A C34 3.3046 no 3_555
H36A H34A 3.0116 no 3_555
H36A H34C 2.8635 no 3_555
H36A H36B 3.5744 no 3_555
H36A H47 2.9935 no 1_455
H36B C22 3.2374 no 3_555
H36B C25 2.9868 no 3_555
H36B C26 3.0709 no 3_555
H36B C27 3.5268 no 3_555
H36B C30 3.4897 no 3_555
H36B C32 3.1583 no 3_555
H36B H22A 3.1813 no 3_555
H36B H22B 2.8897 no 3_555
H36B H32A 2.6004 no 3_555
H36B H32C 3.0304 no 3_555
H36B H36A 3.5744 no 3_555
H36C C32 3.4217 no 3_555
H36C C47 3.4024 no 1_455
H36C C48 3.2604 no 1_455
H36C H32A 3.1879 no 3_555
H36C H32C 2.8312 no 3_555
H36C H34A 3.3721 no 3_555
H36C H47 2.8679 no 1_455
H36C H48 2.5544 no 1_455
H38 S7 2.9322 no 2_545
H38 C63 3.4557 no 2_645
H38 H62 3.5785 no 2_645
H38 H63 2.5855 no 2_645
H39 O4 3.5665 no 2_545
H39 C20 3.4392 no 3_655
H39 C91 3.4940 no 2_545
H39 H20A 3.0052 no 3_655
H39 H20C 3.2417 no 3_655
H39 H91 3.2651 no 2_545
H40 C21 3.5082 no 3_555
H40 C86 3.2977 no 2_545
H40 C87 3.4612 no 2_545
H40 C88 3.5846 no 2_545
H40 C89 3.5480 no 2_545
H40 C90 3.4366 no 2_545
H40 C91 3.2813 no 2_545
H40 H19B 3.2186 no .
H40 H19C 3.2945 no .
H40 H21A 2.9797 no 3_555
H40 H21C 3.4154 no 3_555
H41 O1 3.2051 no .
H41 O3 3.0445 no 3_555
H41 C19 3.5866 no .
H41 C21 3.0384 no 3_555
H41 C32 3.4137 no .
H41 H19B 3.3579 no .
H41 H19C 3.5531 no .
H41 H21A 3.1935 no 3_555
H41 H21C 2.4826 no 3_555
H41 H22B 3.1720 no .
H41 H32A 2.8326 no .
H41 H32B 3.1625 no .
H42 C31 3.5732 no .
H42 C32 3.5451 no .
H42 H31A 2.8523 no .
H42 H32A 3.5418 no .
H42 H32B 3.0499 no .
H44 S7 3.4390 no 2_545
H44 C13 3.4850 no 2_545
H44 C14 3.3289 no 2_545
H44 C88 3.5698 no 3_656
H44 C89 3.3852 no 3_656
H44 H14 3.1372 no 2_545
H44 H88 3.3449 no 3_656
H44 H89 3.0013 no 3_656
H45 S6 3.4944 no 2_645
H45 C8 3.4402 no 2_645
H45 C14 3.4453 no 2_545
H45 C89 3.1744 no 3_656
H45 H8 2.8177 no 2_645
H45 H14 2.9399 no 2_545
H45 H15 3.5651 no 2_545
H45 H64 3.4770 no 2_645
H45 H89 2.3945 no 3_656
H45 H90 3.5362 no 3_656
H46 C2 3.1536 no 1_655
H46 C3 2.8053 no 1_655
H46 C4 3.1120 no 1_655
H46 H2 3.4677 no 1_655
H46 H3 2.9547 no 1_655
H46 H8 3.1042 no 2_645
H46 H19A 3.1539 no 1_655
H46 H64 2.8039 no 2_645
H47 O1 3.5818 no 1_655
H47 C4 3.4314 no 1_655
H47 C5 3.5002 no 1_655
H47 C34 3.3369 no 3_655
H47 C35 3.2338 no 1_655
H47 C36 3.1739 no 1_655
H47 H22A 3.0877 no 1_655
H47 H34A 2.7857 no 3_655
H47 H34C 3.0896 no 3_655
H47 H35B 2.5115 no 1_655
H47 H36A 2.9935 no 1_655
H47 H36C 2.8679 no 1_655
H47 H64 3.3744 no 2_645
H47 H82 3.5536 no .
H48 C36 3.4168 no 1_655
H48 H34A 3.5714 no 3_655
H48 H35B 3.5186 no 1_655
H48 H36C 2.5544 no 1_655
H50 C82 3.1780 no .
H50 C83 3.1454 no .
H50 H35A 3.4866 no 1_655
H50 H82 3.3290 no .
H50 H83 3.2867 no .
H51 C14 3.1693 no 1_655
H51 C15 2.7608 no 1_655
H51 C16 3.1393 no 1_655
H51 C83 3.0237 no .
H51 C84 2.9641 no .
H51 H14 3.4601 no 1_655
H51 H15 2.8282 no 1_655
H51 H21B 3.0125 no 1_655
H51 H78 3.5777 no .
H51 H83 2.9061 no .
H51 H84 2.7940 no .
H52 S6 2.8507 no .
H52 C15 3.4553 no 1_655
H52 H12 3.0766 no .
H52 H15 2.8416 no 1_655
H52 H21B 2.8999 no 1_655
H52 H78 3.2373 no .
H53 Fe2 3.2302 no .
H53 S1 3.5077 no .
H53 S4 3.3718 no .
H53 S5 3.3455 no .
H53 C1 3.1897 no .
H53 C6 3.1031 no .
H53 H6 2.9491 no .
H53 H12 3.4451 no .
H53 H31A 3.0924 no .
H53 H31B 3.3709 no .
H53 H77 3.3416 no .
H54 C1 2.9097 no .
H54 C2 2.9161 no .
H54 C3 3.2652 no .
H54 C5 3.5726 no .
H54 C6 3.2438 no .
H54 H2 3.2590 no .
H54 H31A 3.4811 no .
H54 H77 3.2699 no .
H56 C77 3.4514 no .
H56 C88 3.5309 no 3_656
H56 H77 3.5462 no .
H56 H88 3.4837 no 3_656
H57 O6 2.5743 no 3_656
H57 C75 3.3829 no .
H57 C76 2.9810 no .
H57 C87 3.0438 no 3_656
H57 C88 3.1096 no 3_656
H57 H6A 3.1455 no 3_656
H57 H33A 3.5051 no 2_545
H57 H33B 3.0625 no 2_545
H57 H75 3.4507 no .
H57 H76 2.7752 no .
H57 H88 2.8253 no 3_656
H58 O2 3.4721 no 2_545
H58 C8 3.4884 no 2_545
H58 C9 3.0345 no 2_545
H58 C10 2.9645 no 2_545
H58 C11 3.2777 no 2_545
H58 C33 2.9518 no 2_545
H58 H9 3.3306 no 2_545
H58 H18 3.5457 no 2_545
H58 H20B 3.3461 no 2_545
H58 H33A 2.3083 no 2_545
H58 H33B 2.7389 no 2_545
H59 Fe3 3.3866 no 2_545
H59 S2 3.0644 no 2_545
H59 C2 3.5910 no .
H59 C7 2.9834 no 2_545
H59 C8 2.9107 no 2_545
H59 C9 3.4369 no 2_545
H59 C12 3.5334 no 2_545
H59 H2 2.9343 no .
H59 H3 3.0339 no .
H59 H8 3.0848 no 2_545
H60 S2 2.8378 no 2_545
H60 S7 3.5347 no 2_545
H60 C2 3.4522 no .
H60 C3 3.0365 no .
H60 H2 3.3352 no .
H60 H3 2.5549 no .
H60 H19B 3.2590 no .
H62 S7 3.1420 no 1_655
H62 H14 3.3590 no 1_655
H62 H20C 3.3553 no 4_555
H62 H38 3.5785 no 2_655
H63 S7 3.4006 no 1_655
H63 C38 3.3220 no 2_655
H63 C43 3.5039 no 2_655
H63 C44 3.3079 no 2_655
H63 C45 3.3794 no 2_655
H63 H14 3.0594 no 1_655
H63 H20C 3.0948 no 4_555
H63 H38 2.5855 no 2_655
H64 C45 3.2315 no 2_655
H64 C46 2.7873 no 2_655
H64 C47 3.1580 no 2_655
H64 H19A 2.8923 no 2_555
H64 H34A 3.4217 no 4_555
H64 H34B 3.0141 no 4_555
H64 H45 3.4770 no 2_655
H64 H46 2.8039 no 2_655
H64 H47 3.3744 no 2_655
H65 S1 3.2861 no .
H65 O5 2.3828 no .
H65 C85 3.5706 no .
H65 H6A 3.1766 no .
H65 H19A 2.8611 no 2_555
H65 H75 3.2351 no 3_656
H66 S1 2.8227 no .
H66 H75 3.0670 no 3_656
H68 S3 2.5828 no 1_655
H68 C69 3.2796 no 3_756
H68 C70 3.4902 no 3_756
H68 H69 3.0233 no 3_756
H68 H70 3.4097 no 3_756
H69 O4 2.8348 no 1_655
H69 C67 3.5807 no 3_756
H69 C68 2.9540 no 3_756
H69 C69 3.0147 no 3_756
H69 C91 3.2722 no 1_655
H69 H68 3.0233 no 3_756
H69 H69 3.1191 no 3_756
H69 H80 3.4560 no 3_756
H69 H91 2.3808 no 1_655
H70 S3 3.4893 no 3_656
H70 S5 3.1806 no 3_656
H70 C80 3.4841 no 3_756
H70 C81 3.3729 no 3_756
H70 H9 3.5151 no 4_555
H70 H20A 3.3493 no 4_555
H70 H68 3.4097 no 3_756
H70 H80 3.4168 no 3_756
H70 H81 3.1790 no 3_756
H70 H90 3.3352 no 1_655
H70 H91 2.9199 no 1_655
H71 Fe2 3.4044 no 3_656
H71 S1 3.4233 no 3_656
H71 S5 2.7675 no 3_656
H71 C76 2.9910 no 3_656
H71 C77 3.0688 no 3_656
H71 H20B 3.4403 no 4_555
H71 H76 2.6953 no 3_656
H71 H77 2.8682 no 3_656
H72 C74 3.5583 no 3_656
H72 C75 2.9364 no 3_656
H72 C76 2.8172 no 3_656
H72 C77 3.4038 no 3_656
H72 H75 3.1351 no 3_656
H72 H76 2.9139 no 3_656
H74 O4 3.0971 no 3_656
H74 O5 3.0488 no 3_656
H74 C85 2.9469 no 3_656
H75 O5 2.6633 no 3_656
H75 O6 3.0440 no 3_656
H75 C65 3.3200 no 3_656
H75 C66 3.2236 no 3_656
H75 C85 3.3488 no 3_656
H75 H6A 2.6169 no 3_656
H75 H57 3.4507 no .
H75 H65 3.2351 no 3_656
H75 H66 3.0670 no 3_656
H75 H72 3.1351 no 3_656
H76 C20 3.5254 no 2_545
H76 C57 3.1168 no .
H76 C71 3.1459 no 3_656
H76 C72 3.2698 no 3_656
H76 H20B 2.5748 no 2_545
H76 H57 2.7752 no .
H76 H71 2.6953 no 3_656
H76 H72 2.9139 no 3_656
H77 S1 3.4010 no .
H77 S5 3.1522 no .
H77 C53 3.2757 no .
H77 C54 3.2423 no .
H77 C56 3.5348 no .
H77 H53 3.3416 no .
H77 H54 3.2699 no .
H77 H56 3.5462 no .
H77 H71 2.8682 no 3_656
H78 S1 3.3070 no .
H78 C51 3.2278 no .
H78 C52 3.0157 no .
H78 C53 3.2867 no .
H78 H51 3.5777 no .
H78 H52 3.2373 no .
H80 C86 3.3936 no 3_656
H80 C90 3.3360 no 3_656
H80 C91 2.9683 no 3_656
H80 H69 3.4560 no 3_756
H80 H70 3.4168 no 3_756
H80 H90 3.5384 no 3_656
H80 H91 2.9787 no 3_656
H81 C45 3.5528 no .
H81 C90 3.0174 no 3_656
H81 C91 3.5513 no 3_656
H81 H70 3.1790 no 3_756
H81 H90 2.6699 no 3_656
H82 S5 3.4162 no 1_655
H82 C1 3.1820 no 1_655
H82 C6 3.1488 no 1_655
H82 C46 3.5161 no .
H82 C47 3.4177 no .
H82 H6 3.0887 no 1_655
H82 H35A 3.4495 no 1_655
H82 H35B 2.9244 no 1_655
H82 H47 3.5536 no .
H82 H50 3.3290 no .
H83 C13 3.0247 no 1_655
H83 C14 3.5053 no 1_655
H83 C17 3.4214 no 1_655
H83 C18 2.9680 no 1_655
H83 C35 3.4753 no 1_655
H83 H18 3.1818 no 1_655
H83 H35A 2.7703 no 1_655
H83 H35B 3.3673 no 1_655
H83 H50 3.2867 no .
H83 H51 2.9061 no .
H84 S7 3.2811 no 1_655
H84 C13 3.0416 no 1_655
H84 C14 2.9132 no 1_655
H84 C51 3.4533 no .
H84 H14 2.8037 no 1_655
H84 H51 2.7940 no .
H88 O3 3.5777 no 4_555
H88 C13 3.3905 no 4_555
H88 C14 3.3928 no 4_555
H88 C15 3.1619 no 4_555
H88 C16 2.9442 no 4_555
H88 C17 2.9409 no 4_555
H88 C18 3.1503 no 4_555
H88 C56 3.5579 no 3_656
H88 C57 3.2011 no 3_656
H88 H24A 3.2149 no 4_555
H88 H33B 3.1497 no 4_555
H88 H44 3.3449 no 3_656
H88 H56 3.4837 no 3_656
H88 H57 2.8253 no 3_656
H89 C8 3.4404 no 4_455
H89 C14 3.3020 no 4_555
H89 C15 2.9247 no 4_555
H89 C16 3.5048 no 4_555
H89 C44 3.3916 no 3_656
H89 C45 3.0926 no 3_656
H89 H8 3.3511 no 4_455
H89 H14 3.4618 no 4_555
H89 H15 2.8179 no 4_555
H89 H21A 3.2679 no 4_555
H89 H44 3.0013 no 3_656
H89 H45 2.3945 no 3_656
H90 C8 3.0572 no 4_455
H90 C9 2.7274 no 4_455
H90 C10 3.5908 no 4_455
H90 C81 3.5175 no 3_656
H90 H8 2.9821 no 4_455
H90 H9 2.4313 no 4_455
H90 H20A 3.1251 no 4_455
H90 H45 3.5362 no 3_656
H90 H70 3.3352 no 1_455
H90 H80 3.5384 no 3_656
H90 H81 2.6699 no 3_656
H91 C69 2.9211 no 1_455
H91 C70 3.2089 no 1_455
H91 H20A 3.0106 no 4_455
H91 H39 3.2651 no 2_555
H91 H69 2.3808 no 1_455
H91 H70 2.9199 no 1_455
H91 H80 2.9787 no 3_656

loop_
_geom_hbond_atom_site_label_D
_geom_hbond_atom_site_label_H
_geom_hbond_atom_site_label_A
_geom_hbond_distance_DA
_geom_hbond_distance_DH
_geom_hbond_distance_HA
_geom_hbond_angle_DHA
_geom_hbond_publ_flag
O6 H6A O5 2.552(9) 0.840 1.811 146.1 no

loop_
_geom_torsion_atom_site_label_1
_geom_torsion_atom_site_label_2
_geom_torsion_atom_site_label_3
_geom_torsion_atom_site_label_4
_geom_torsion
_geom_torsion_publ_flag
Fe2 Fe1 Fe3 Fe2 0.00(3) no
Fe2 Fe1 Fe3 Fe4 69.34(4) no
Fe2 Fe1 Fe3 S1 -64.42(4) no
Fe2 Fe1 Fe3 S2 133.97(5) no
Fe2 Fe1 Fe3 S4 34.55(4) no
Fe2 Fe1 Fe3 S6 -140.54(9) no
Fe3 Fe1 Fe2 Fe3 0.00(3) no
Fe3 Fe1 Fe2 Fe4 -70.52(4) no
Fe3 Fe1 Fe2 S1 64.10(4) no
Fe3 Fe1 Fe2 S3 -134.84(5) no
Fe3 Fe1 Fe2 S4 -35.10(4) no
Fe3 Fe1 Fe2 S5 143.18(8) no
Fe2 Fe1 Fe4 Fe2 0.00(3) no
Fe2 Fe1 Fe4 Fe3 -71.76(4) no
Fe2 Fe1 Fe4 S2 -135.50(5) no
Fe2 Fe1 Fe4 S3 62.99(4) no
Fe2 Fe1 Fe4 S4 -35.92(4) no
Fe2 Fe1 Fe4 S7 151.93(8) no
Fe4 Fe1 Fe2 Fe3 70.52(4) no
Fe4 Fe1 Fe2 Fe4 0.00(3) no
Fe4 Fe1 Fe2 S1 134.62(5) no
Fe4 Fe1 Fe2 S3 -64.32(4) no
Fe4 Fe1 Fe2 S4 35.42(4) no
Fe4 Fe1 Fe2 S5 -146.30(8) no
Fe2 Fe1 S1 Fe2 0.00(3) no
Fe2 Fe1 S1 Fe3 78.03(5) no
S1 Fe1 Fe2 Fe3 -64.10(6) no
S1 Fe1 Fe2 Fe4 -134.62(7) no
S1 Fe1 Fe2 S1 0.00(6) no
S1 Fe1 Fe2 S3 161.06(8) no
S1 Fe1 Fe2 S4 -99.20(7) no
S1 Fe1 Fe2 S5 79.08(9) no
Fe2 Fe1 S2 Fe3 -39.74(6) no
Fe2 Fe1 S2 Fe4 37.83(6) no
S2 Fe1 Fe2 Fe3 35.64(6) no
S2 Fe1 Fe2 Fe4 -34.87(6) no
S2 Fe1 Fe2 S1 99.74(7) no
S2 Fe1 Fe2 S3 -99.19(7) no
S2 Fe1 Fe2 S4 0.54(7) no
S2 Fe1 Fe2 S5 178.82(8) no
Fe2 Fe1 S3 Fe2 0.00(3) no
Fe2 Fe1 S3 Fe4 -77.69(6) no
S3 Fe1 Fe2 Fe3 134.84(7) no
S3 Fe1 Fe2 Fe4 64.32(7) no
S3 Fe1 Fe2 S1 -161.06(8) no
S3 Fe1 Fe2 S3 -0.00(6) no
S3 Fe1 Fe2 S4 99.74(8) no
S3 Fe1 Fe2 S5 -81.99(9) no
Fe2 Fe1 O4 C85 143.8(3) no
O4 Fe1 Fe2 Fe3 -166.8(4) no
O4 Fe1 Fe2 Fe4 122.7(4) no
O4 Fe1 Fe2 S1 -102.7(4) no
O4 Fe1 Fe2 S3 58.3(4) no
O4 Fe1 Fe2 S4 158.1(4) no
O4 Fe1 Fe2 S5 -23.6(4) no
Fe3 Fe1 Fe4 Fe2 71.76(4) no
Fe3 Fe1 Fe4 Fe3 0.00(3) no
Fe3 Fe1 Fe4 S2 -63.74(4) no
Fe3 Fe1 Fe4 S3 134.76(5) no
Fe3 Fe1 Fe4 S4 35.85(4) no
Fe3 Fe1 Fe4 S7 -136.30(8) no
Fe4 Fe1 Fe3 Fe2 -69.34(3) no
Fe4 Fe1 Fe3 Fe4 0.00(3) no
Fe4 Fe1 Fe3 S1 -133.76(5) no
Fe4 Fe1 Fe3 S2 64.63(4) no
Fe4 Fe1 Fe3 S4 -34.79(4) no
Fe4 Fe1 Fe3 S6 150.12(9) no
Fe3 Fe1 S1 Fe2 -78.03(5) no
Fe3 Fe1 S1 Fe3 0.00(3) no
S1 Fe1 Fe3 Fe2 64.42(6) no
S1 Fe1 Fe3 Fe4 133.76(7) no
S1 Fe1 Fe3 S1 0.00(6) no
S1 Fe1 Fe3 S2 -161.62(8) no
S1 Fe1 Fe3 S4 98.96(7) no
S1 Fe1 Fe3 S6 -76.12(10) no
Fe3 Fe1 S2 Fe3 0.00(3) no
Fe3 Fe1 S2 Fe4 77.57(5) no
S2 Fe1 Fe3 Fe2 -133.97(7) no
S2 Fe1 Fe3 Fe4 -64.63(6) no
S2 Fe1 Fe3 S1 161.62(8) no
S2 Fe1 Fe3 S2 0.00(6) no
S2 Fe1 Fe3 S4 -99.42(7) no
S2 Fe1 Fe3 S6 85.49(10) no
Fe3 Fe1 S3 Fe2 38.98(6) no
Fe3 Fe1 S3 Fe4 -38.71(6) no
S3 Fe1 Fe3 Fe2 -34.41(6) no
S3 Fe1 Fe3 Fe4 34.93(6) no
S3 Fe1 Fe3 S1 -98.83(7) no
S3 Fe1 Fe3 S2 99.55(7) no
S3 Fe1 Fe3 S4 0.13(7) no
S3 Fe1 Fe3 S6 -174.95(9) no
Fe3 Fe1 O4 C85 -11.6(7) no
O4 Fe1 Fe3 Fe2 164.6(4) no
O4 Fe1 Fe3 Fe4 -126.0(4) no
O4 Fe1 Fe3 S1 100.2(4) no
O4 Fe1 Fe3 S2 -61.4(4) no
O4 Fe1 Fe3 S4 -160.8(4) no
O4 Fe1 Fe3 S6 24.1(4) no
Fe4 Fe1 S1 Fe2 -38.50(5) no
Fe4 Fe1 S1 Fe3 39.53(5) no
S1 Fe1 Fe4 Fe2 35.63(6) no
S1 Fe1 Fe4 Fe3 -36.13(6) no
S1 Fe1 Fe4 S2 -99.87(7) no
S1 Fe1 Fe4 S3 98.63(6) no
S1 Fe1 Fe4 S4 -0.28(7) no
S1 Fe1 Fe4 S7 -172.43(7) no
Fe4 Fe1 S2 Fe3 -77.57(5) no
Fe4 Fe1 S2 Fe4 0.00(3) no
S2 Fe1 Fe4 Fe2 135.50(7) no
S2 Fe1 Fe4 Fe3 63.74(6) no
S2 Fe1 Fe4 S2 0.00(6) no
S2 Fe1 Fe4 S3 -161.51(8) no
S2 Fe1 Fe4 S4 99.58(7) no
S2 Fe1 Fe4 S7 -72.57(9) no
Fe4 Fe1 S3 Fe2 77.69(6) no
Fe4 Fe1 S3 Fe4 0.00(3) no
S3 Fe1 Fe4 Fe2 -62.99(7) no
S3 Fe1 Fe4 Fe3 -134.76(7) no
S3 Fe1 Fe4 S2 161.51(8) no
S3 Fe1 Fe4 S3 0.00(6) no
S3 Fe1 Fe4 S4 -98.91(8) no
S3 Fe1 Fe4 S7 88.94(9) no
Fe4 Fe1 O4 C85 -118.1(4) no
O4 Fe1 Fe4 Fe2 -140.2(3) no
O4 Fe1 Fe4 Fe3 148.0(3) no
O4 Fe1 Fe4 S2 84.3(3) no
O4 Fe1 Fe4 S3 -77.2(3) no
O4 Fe1 Fe4 S4 -176.1(3) no
O4 Fe1 Fe4 S7 11.7(3) no
S1 Fe1 S2 Fe3 15.13(7) no
S1 Fe1 S2 Fe4 92.71(7) no
S2 Fe1 S1 Fe2 -93.02(7) no
S2 Fe1 S1 Fe3 -15.00(7) no
S1 Fe1 S3 Fe2 -15.56(8) no
S1 Fe1 S3 Fe4 -93.25(7) no
S3 Fe1 S1 Fe2 15.15(7) no
S3 Fe1 S1 Fe3 93.18(7) no
S1 Fe1 O4 C85 67.0(5) no
O4 Fe1 S1 Fe2 137.7(3) no
O4 Fe1 S1 Fe3 -144.3(3) no
S2 Fe1 S3 Fe2 92.87(7) no
S2 Fe1 S3 Fe4 15.18(8) no
S3 Fe1 S2 Fe3 -92.59(7) no
S3 Fe1 S2 Fe4 -15.01(7) no
S2 Fe1 O4 C85 -59.8(4) no
O4 Fe1 S2 Fe3 153.36(19) no
O4 Fe1 S2 Fe4 -129.06(19) no
S3 Fe1 O4 C85 -172.0(4) no
O4 Fe1 S3 Fe2 -150.39(18) no
O4 Fe1 S3 Fe4 131.92(18) no
Fe1 Fe2 Fe3 Fe1 0.00(3) no
Fe1 Fe2 Fe3 Fe4 -71.46(4) no
Fe1 Fe2 Fe3 S1 63.29(4) no
Fe1 Fe2 Fe3 S2 -35.77(4) no
Fe1 Fe2 Fe3 S4 -135.03(5) no
Fe1 Fe2 Fe3 S6 139.23(9) no
Fe1 Fe2 Fe4 Fe1 0.00(3) no
Fe1 Fe2 Fe4 Fe3 69.48(4) no
Fe1 Fe2 Fe4 S2 34.40(4) no
Fe1 Fe2 Fe4 S3 -64.34(4) no
Fe1 Fe2 Fe4 S4 134.07(5) no
Fe1 Fe2 Fe4 S7 -133.19(12) no
Fe1 Fe2 S1 Fe1 0.00(3) no
Fe1 Fe2 S1 Fe3 -77.64(6) no
Fe1 Fe2 S3 Fe1 -0.00(3) no
Fe1 Fe2 S3 Fe4 77.73(6) no
Fe1 Fe2 S4 Fe3 38.15(5) no
Fe1 Fe2 S4 Fe4 -39.47(5) no
Fe1 Fe2 S5 C1 -174.86(8) no
Fe3 Fe2 Fe4 Fe1 -69.48(3) no
Fe3 Fe2 Fe4 Fe3 0.00(3) no
Fe3 Fe2 Fe4 S2 -35.08(4) no
Fe3 Fe2 Fe4 S3 -133.82(5) no
Fe3 Fe2 Fe4 S4 64.59(4) no
Fe3 Fe2 Fe4 S7 157.32(12) no
Fe4 Fe2 Fe3 Fe1 71.46(4) no
Fe4 Fe2 Fe3 Fe4 0.00(3) no
Fe4 Fe2 Fe3 S1 134.74(5) no
Fe4 Fe2 Fe3 S2 35.69(4) no
Fe4 Fe2 Fe3 S4 -63.57(4) no
Fe4 Fe2 Fe3 S6 -149.31(9) no
Fe3 Fe2 S1 Fe1 77.64(6) no
Fe3 Fe2 S1 Fe3 0.00(3) no
S1 Fe2 Fe3 Fe1 -63.29(6) no
S1 Fe2 Fe3 Fe4 -134.74(7) no
S1 Fe2 Fe3 S1 0.00(6) no
S1 Fe2 Fe3 S2 -99.05(7) no
S1 Fe2 Fe3 S4 161.68(8) no
S1 Fe2 Fe3 S6 75.94(10) no
Fe3 Fe2 S3 Fe1 -38.31(6) no
Fe3 Fe2 S3 Fe4 39.42(6) no
S3 Fe2 Fe3 Fe1 35.38(6) no
S3 Fe2 Fe3 Fe4 -36.08(6) no
S3 Fe2 Fe3 S1 98.66(7) no
S3 Fe2 Fe3 S2 -0.39(7) no
S3 Fe2 Fe3 S4 -99.66(7) no
S3 Fe2 Fe3 S6 174.61(8) no
Fe3 Fe2 S4 Fe3 0.00(3) no
Fe3 Fe2 S4 Fe4 -77.62(5) no
S4 Fe2 Fe3 Fe1 135.03(7) no
S4 Fe2 Fe3 Fe4 63.57(6) no
S4 Fe2 Fe3 S1 -161.68(7) no
S4 Fe2 Fe3 S2 99.27(7) no
S4 Fe2 Fe3 S4 0.00(6) no
S4 Fe2 Fe3 S6 -85.74(10) no
Fe3 Fe2 S5 C1 -70.43(19) no
S5 Fe2 Fe3 Fe1 -127.83(13) no
S5 Fe2 Fe3 Fe4 160.71(13) no
S5 Fe2 Fe3 S1 -64.54(13) no
S5 Fe2 Fe3 S2 -163.60(12) no
S5 Fe2 Fe3 S4 97.14(13) no
S5 Fe2 Fe3 S6 11.40(17) no
Fe4 Fe2 S1 Fe1 39.00(5) no
Fe4 Fe2 S1 Fe3 -38.64(5) no
S1 Fe2 Fe4 Fe1 -34.65(6) no
S1 Fe2 Fe4 Fe3 34.84(6) no
S1 Fe2 Fe4 S2 -0.25(7) no
S1 Fe2 Fe4 S3 -98.99(6) no
S1 Fe2 Fe4 S4 99.42(6) no
S1 Fe2 Fe4 S7 -167.84(11) no
Fe4 Fe2 S3 Fe1 -77.73(6) no
Fe4 Fe2 S3 Fe4 0.00(3) no
S3 Fe2 Fe4 Fe1 64.34(7) no
S3 Fe2 Fe4 Fe3 133.82(7) no
S3 Fe2 Fe4 S2 98.74(8) no
S3 Fe2 Fe4 S3 0.00(6) no
S3 Fe2 Fe4 S4 -161.59(8) no
S3 Fe2 Fe4 S7 -68.85(12) no
Fe4 Fe2 S4 Fe3 77.62(5) no
Fe4 Fe2 S4 Fe4 0.00(3) no
S4 Fe2 Fe4 Fe1 -134.07(7) no
S4 Fe2 Fe4 Fe3 -64.59(6) no
S4 Fe2 Fe4 S2 -99.67(7) no
S4 Fe2 Fe4 S3 161.59(7) no
S4 Fe2 Fe4 S4 0.00(6) no
S4 Fe2 Fe4 S7 92.74(13) no
Fe4 Fe2 S5 C1 75.64(19) no
S5 Fe2 Fe4 Fe1 130.59(14) no
S5 Fe2 Fe4 Fe3 -159.93(14) no
S5 Fe2 Fe4 S2 164.99(12) no
S5 Fe2 Fe4 S3 66.25(13) no
S5 Fe2 Fe4 S4 -95.34(13) no
S5 Fe2 Fe4 S7 -2.6(2) no
S1 Fe2 S3 Fe1 15.19(7) no
S1 Fe2 S3 Fe4 92.92(7) no
S3 Fe2 S1 Fe1 -15.52(8) no
S3 Fe2 S1 Fe3 -93.16(7) no
S1 Fe2 S4 Fe3 -14.83(7) no
S1 Fe2 S4 Fe4 -92.45(7) no
S4 Fe2 S1 Fe1 92.63(7) no
S4 Fe2 S1 Fe3 15.00(7) no
S1 Fe2 S5 C1 -119.81(12) no
S5 Fe2 S1 Fe1 -133.03(8) no
S5 Fe2 S1 Fe3 149.33(7) no
S3 Fe2 S4 Fe3 92.76(7) no
S3 Fe2 S4 Fe4 15.14(8) no
S4 Fe2 S3 Fe1 -92.70(7) no
S4 Fe2 S3 Fe4 -14.96(7) no
S3 Fe2 S5 C1 127.20(12) no
S5 Fe2 S3 Fe1 132.25(8) no
S5 Fe2 S3 Fe4 -150.01(8) no
S4 Fe2 S5 C1 3.09(18) no
S5 Fe2 S4 Fe3 -140.39(10) no
S5 Fe2 S4 Fe4 141.99(10) no
Fe1 Fe3 Fe4 Fe1 0.00(3) no
Fe1 Fe3 Fe4 Fe2 -70.60(4) no
Fe1 Fe3 Fe4 S2 63.86(4) no
Fe1 Fe3 Fe4 S3 -35.21(4) no
Fe1 Fe3 Fe4 S4 -134.50(5) no
Fe1 Fe3 Fe4 S7 126.28(9) no
Fe1 Fe3 S1 Fe1 0.00(3) no
Fe1 Fe3 S1 Fe2 77.91(6) no
Fe1 Fe3 S2 Fe1 0.00(3) no
Fe1 Fe3 S2 Fe4 -77.81(6) no
Fe1 Fe3 S4 Fe2 -38.42(5) no
Fe1 Fe3 S4 Fe4 39.07(5) no
Fe1 Fe3 S6 C7 -150.97(8) no
Fe2 Fe3 Fe4 Fe1 70.60(3) no
Fe2 Fe3 Fe4 Fe2 0.00(3) no
Fe2 Fe3 Fe4 S2 134.45(5) no
Fe2 Fe3 Fe4 S3 35.39(4) no
Fe2 Fe3 Fe4 S4 -63.91(4) no
Fe2 Fe3 Fe4 S7 -163.12(9) no
Fe2 Fe3 S1 Fe1 -77.91(6) no
Fe2 Fe3 S1 Fe2 0.00(3) no
Fe2 Fe3 S2 Fe1 39.28(5) no
Fe2 Fe3 S2 Fe4 -38.53(5) no
Fe2 Fe3 S4 Fe2 -0.00(3) no
Fe2 Fe3 S4 Fe4 77.49(5) no
Fe2 Fe3 S6 C7 96.90(13) no
Fe4 Fe3 S1 Fe1 -39.65(5) no
Fe4 Fe3 S1 Fe2 38.26(5) no
S1 Fe3 Fe4 Fe1 35.44(6) no
S1 Fe3 Fe4 Fe2 -35.15(6) no
S1 Fe3 Fe4 S2 99.30(6) no
S1 Fe3 Fe4 S3 0.23(7) no
S1 Fe3 Fe4 S4 -99.06(6) no
S1 Fe3 Fe4 S7 161.72(8) no
Fe4 Fe3 S2 Fe1 77.81(5) no
Fe4 Fe3 S2 Fe4 0.00(3) no
S2 Fe3 Fe4 Fe1 -63.86(6) no
S2 Fe3 Fe4 Fe2 -134.45(7) no
S2 Fe3 Fe4 S2 0.00(6) no
S2 Fe3 Fe4 S3 -99.07(7) no
S2 Fe3 Fe4 S4 161.64(7) no
S2 Fe3 Fe4 S7 62.42(10) no
Fe4 Fe3 S4 Fe2 -77.49(5) no
Fe4 Fe3 S4 Fe4 0.00(3) no
S4 Fe3 Fe4 Fe1 134.50(7) no
S4 Fe3 Fe4 Fe2 63.91(6) no
S4 Fe3 Fe4 S2 -161.64(7) no
S4 Fe3 Fe4 S3 99.29(7) no
S4 Fe3 Fe4 S4 0.00(6) no
S4 Fe3 Fe4 S7 -99.22(10) no
Fe4 Fe3 S6 C7 -26.57(19) no
S6 Fe3 Fe4 Fe1 -144.64(14) no
S6 Fe3 Fe4 Fe2 144.76(14) no
S6 Fe3 Fe4 S2 -80.79(14) no
S6 Fe3 Fe4 S3 -179.85(13) no
S6 Fe3 Fe4 S4 80.85(14) no
S6 Fe3 Fe4 S7 -18.36(18) no
S1 Fe3 S2 Fe1 -14.85(7) no
S1 Fe3 S2 Fe4 -92.66(7) no
S2 Fe3 S1 Fe1 15.01(7) no
S2 Fe3 S1 Fe2 92.92(7) no
S1 Fe3 S4 Fe2 14.94(7) no
S1 Fe3 S4 Fe4 92.43(7) no
S4 Fe3 S1 Fe1 -92.68(7) no
S4 Fe3 S1 Fe2 -14.78(7) no
S1 Fe3 S6 C7 153.34(9) no
S6 Fe3 S1 Fe1 140.40(8) no
S6 Fe3 S1 Fe2 -141.69(8) no
S2 Fe3 S4 Fe2 -92.60(7) no
S2 Fe3 S4 Fe4 -15.11(7) no
S4 Fe3 S2 Fe1 92.60(7) no
S4 Fe3 S2 Fe4 14.79(7) no
S2 Fe3 S6 C7 -88.58(11) no
S6 Fe3 S2 Fe1 -137.42(8) no
S6 Fe3 S2 Fe4 144.78(8) no
S4 Fe3 S6 C7 34.48(12) no
S6 Fe3 S4 Fe2 138.21(8) no
S6 Fe3 S4 Fe4 -144.30(8) no
Fe1 Fe4 S2 Fe1 0.00(3) no
Fe1 Fe4 S2 Fe3 77.68(6) no
Fe1 Fe4 S3 Fe1 -0.00(3) no
Fe1 Fe4 S3 Fe2 -78.33(6) no
Fe1 Fe4 S4 Fe2 39.41(5) no
Fe1 Fe4 S4 Fe3 -38.73(5) no
Fe1 Fe4 S7 C13 -158.11(7) no
Fe2 Fe4 S2 Fe1 -38.26(6) no
Fe2 Fe4 S2 Fe3 39.42(5) no
Fe2 Fe4 S3 Fe1 78.33(6) no
Fe2 Fe4 S3 Fe2 0.00(3) no
Fe2 Fe4 S4 Fe2 0.00(3) no
Fe2 Fe4 S4 Fe3 -78.14(5) no
Fe2 Fe4 S7 C13 -42.4(2) no
Fe3 Fe4 S2 Fe1 -77.68(6) no
Fe3 Fe4 S2 Fe3 0.00(3) no
Fe3 Fe4 S3 Fe1 38.47(6) no
Fe3 Fe4 S3 Fe2 -39.86(6) no
Fe3 Fe4 S4 Fe2 78.14(5) no
Fe3 Fe4 S4 Fe3 0.00(3) no
Fe3 Fe4 S7 C13 103.54(12) no
S2 Fe4 S3 Fe1 -14.97(7) no
S2 Fe4 S3 Fe2 -93.29(7) no
S3 Fe4 S2 Fe1 15.10(8) no
S3 Fe4 S2 Fe3 92.78(7) no
S2 Fe4 S4 Fe2 93.03(7) no
S2 Fe4 S4 Fe3 14.89(7) no
S4 Fe4 S2 Fe1 -92.87(7) no
S4 Fe4 S2 Fe3 -15.19(7) no
S2 Fe4 S7 C13 150.24(9) no
S7 Fe4 S2 Fe1 135.94(7) no
S7 Fe4 S2 Fe3 -146.38(7) no
S3 Fe4 S4 Fe2 -14.86(7) no
S3 Fe4 S4 Fe3 -93.00(7) no
S4 Fe4 S3 Fe1 93.43(7) no
S4 Fe4 S3 Fe2 15.10(7) no
S3 Fe4 S7 C13 -96.57(11) no
S7 Fe4 S3 Fe1 -129.40(8) no
S7 Fe4 S3 Fe2 152.27(7) no
S4 Fe4 S7 C13 31.13(14) no
S7 Fe4 S4 Fe2 -147.19(8) no
S7 Fe4 S4 Fe3 134.68(8) no
Fe2 S5 C1 C2 170.3(4) no
Fe2 S5 C1 C6 -10.4(7) no
Fe3 S6 C7 C8 119.1(5) no
Fe3 S6 C7 C12 -63.4(6) no
Fe4 S7 C13 C14 144.2(4) no
Fe4 S7 C13 C18 -38.7(6) no
C37 P1 C43 C44 -120.6(5) no
C37 P1 C43 C48 58.8(6) no
C43 P1 C37 C38 55.6(6) no
C43 P1 C37 C42 -126.0(6) no
C37 P1 C49 C50 -113.5(6) no
C37 P1 C49 C54 70.1(6) no
C49 P1 C37 C38 175.8(5) no
C49 P1 C37 C42 -5.8(7) no
C37 P1 C55 C56 173.7(5) no
C37 P1 C55 C60 -7.2(7) no
C55 P1 C37 C38 -66.6(6) no
C55 P1 C37 C42 111.8(6) no
C43 P1 C49 C50 4.3(7) no
C43 P1 C49 C54 -172.1(5) no
C49 P1 C43 C44 120.4(5) no
C49 P1 C43 C48 -60.2(6) no
C43 P1 C55 C56 54.5(6) no
C43 P1 C55 C60 -126.5(5) no
C55 P1 C43 C44 0.5(7) no
C55 P1 C43 C48 179.9(5) no
C49 P1 C55 C56 -67.5(6) no
C49 P1 C55 C60 111.6(6) no
C55 P1 C49 C50 127.0(6) no
C55 P1 C49 C54 -49.4(6) no
C61 P2 C67 C68 -93.9(6) no
C61 P2 C67 C72 73.5(6) no
C67 P2 C61 C62 65.6(6) no
C67 P2 C61 C66 -108.3(6) no
C61 P2 C73 C74 -128.9(6) no
C61 P2 C73 C78 56.5(6) no
C73 P2 C61 C62 -174.0(5) no
C73 P2 C61 C66 12.0(7) no
C61 P2 C79 C80 -177.4(5) no
C61 P2 C79 C84 -1.4(7) no
C79 P2 C61 C62 -55.2(6) no
C79 P2 C61 C66 130.8(5) no
C67 P2 C73 C74 -13.2(7) no
C67 P2 C73 C78 172.2(5) no
C73 P2 C67 C68 145.7(5) no
C73 P2 C67 C72 -46.9(7) no
C67 P2 C79 C80 66.4(6) no
C67 P2 C79 C84 -117.5(6) no
C79 P2 C67 C68 27.3(7) no
C79 P2 C67 C72 -165.2(5) no
C73 P2 C79 C80 -55.3(6) no
C73 P2 C79 C84 120.7(6) no
C79 P2 C73 C74 108.5(6) no
C79 P2 C73 C78 -66.0(6) no
C19 O1 C4 C3 3.9(9) no
C19 O1 C4 C5 -178.4(6) no
C20 O2 C10 C9 -2.1(11) no
C20 O2 C10 C11 176.0(7) no
C21 O3 C16 C15 -4.4(10) no
C21 O3 C16 C17 177.4(7) no
Fe1 O4 C85 O5 -20.1(11) no
Fe1 O4 C85 C86 160.0(5) no
S5 C1 C2 C3 179.9(5) no
S5 C1 C6 C5 179.9(5) no
C2 C1 C6 C5 -0.7(10) no
C6 C1 C2 C3 0.6(10) no
C1 C2 C3 C4 -2.0(11) no
C2 C3 C4 O1 -178.9(6) no
C2 C3 C4 C5 3.5(10) no
O1 C4 C5 C6 178.5(5) no
O1 C4 C5 C22 0.5(8) no
C3 C4 C5 C6 -3.6(9) no
C3 C4 C5 C22 178.3(6) no
C4 C5 C6 C1 2.3(10) no
C4 C5 C22 C25 -179.0(5) no
C6 C5 C22 C25 3.0(10) no
C22 C5 C6 C1 -179.8(6) no
S6 C7 C8 C9 177.0(5) no
S6 C7 C12 C11 -174.3(5) no
C8 C7 C12 C11 3.2(10) no
C12 C7 C8 C9 -0.6(11) no
C7 C8 C9 C10 -3.1(12) no
C8 C9 C10 O2 -177.8(7) no
C8 C9 C10 C11 4.1(12) no
O2 C10 C11 C12 -179.7(5) no
O2 C10 C11 C23 1.7(9) no
C9 C10 C11 C12 -1.5(10) no
C9 C10 C11 C23 179.9(6) no
C10 C11 C12 C7 -2.2(9) no
C10 C11 C23 C27 -128.7(6) no
C12 C11 C23 C27 52.7(8) no
C23 C11 C12 C7 176.3(5) no
S7 C13 C14 C15 176.6(4) no
S7 C13 C18 C17 -176.9(4) no
C14 C13 C18 C17 0.2(9) no
C18 C13 C14 C15 -0.7(9) no
C13 C14 C15 C16 1.2(10) no
C14 C15 C16 O3 -179.3(6) no
C14 C15 C16 C17 -1.2(10) no
O3 C16 C17 C18 179.0(5) no
O3 C16 C17 C24 1.5(8) no
C15 C16 C17 C18 0.7(9) no
C15 C16 C17 C24 -176.7(6) no
C16 C17 C18 C13 -0.3(9) no
C16 C17 C24 C29 -161.3(5) no
C18 C17 C24 C29 21.4(9) no
C24 C17 C18 C13 177.0(5) no
C5 C22 C25 C26 93.4(7) no
C5 C22 C25 C30 -93.6(7) no
C11 C23 C27 C26 -106.0(6) no
C11 C23 C27 C28 78.6(7) no
C17 C24 C29 C28 -97.0(7) no
C17 C24 C29 C30 87.4(7) no
C22 C25 C26 C27 167.4(5) no
C22 C25 C26 C31 -11.4(8) no
C22 C25 C30 C29 -167.4(5) no
C22 C25 C30 C35 12.7(8) no
C26 C25 C30 C29 5.6(9) no
C26 C25 C30 C35 -174.4(5) no
C30 C25 C26 C27 -5.5(9) no
C30 C25 C26 C31 175.7(5) no
C25 C26 C27 C23 -173.5(5) no
C25 C26 C27 C28 1.8(9) no
C25 C26 C31 C32 94.7(7) no
C27 C26 C31 C32 -84.0(7) no
C31 C26 C27 C23 5.2(9) no
C31 C26 C27 C28 -179.4(5) no
C23 C27 C28 C29 177.3(5) no
C23 C27 C28 C33 1.5(8) no
C26 C27 C28 C29 1.9(9) no
C26 C27 C28 C33 -174.0(5) no
C27 C28 C29 C24 -177.4(5) no
C27 C28 C29 C30 -1.9(9) no
C27 C28 C33 C34 88.0(7) no
C29 C28 C33 C34 -87.9(7) no
C33 C28 C29 C24 -1.5(9) no
C33 C28 C29 C30 174.0(5) no
C24 C29 C30 C25 173.9(5) no
C24 C29 C30 C35 -6.2(8) no
C28 C29 C30 C25 -1.8(9) no
C28 C29 C30 C35 178.1(5) no
C25 C30 C35 C36 -92.6(6) no
C29 C30 C35 C36 87.5(7) no
P1 C37 C38 C39 179.8(5) no
P1 C37 C42 C41 -179.4(5) no
C38 C37 C42 C41 -1.1(12) no
C42 C37 C38 C39 1.4(11) no
C37 C38 C39 C40 0.3(12) no
C38 C39 C40 C41 -2.4(15) no
C39 C40 C41 C42 2.8(16) no
C40 C41 C42 C37 -0.9(14) no
P1 C43 C44 C45 -179.4(5) no
P1 C43 C48 C47 178.6(5) no
C44 C43 C48 C47 -2.0(12) no
C48 C43 C44 C45 1.2(11) no
C43 C44 C45 C46 1.6(12) no
C44 C45 C46 C47 -3.9(14) no
C45 C46 C47 C48 3.1(14) no
C46 C47 C48 C43 -0.1(13) no
P1 C49 C50 C51 -179.0(5) no
P1 C49 C54 C53 178.8(5) no
C50 C49 C54 C53 2.3(11) no
C54 C49 C50 C51 -2.6(11) no
C49 C50 C51 C52 2.0(13) no
C50 C51 C52 C53 -0.9(13) no
C51 C52 C53 C54 0.5(12) no
C52 C53 C54 C49 -1.2(11) no
P1 C55 C56 C57 178.9(5) no
P1 C55 C60 C59 -178.1(5) no
C56 C55 C60 C59 1.0(11) no
C60 C55 C56 C57 -0.2(12) no
C55 C56 C57 C58 -0.4(13) no
C56 C57 C58 C59 0.2(14) no
C57 C58 C59 C60 0.5(13) no
C58 C59 C60 C55 -1.1(11) no
P2 C61 C62 C63 -174.4(5) no
P2 C61 C66 C65 173.1(5) no
C62 C61 C66 C65 -0.8(11) no
C66 C61 C62 C63 -0.4(11) no
C61 C62 C63 C64 1.9(11) no
C62 C63 C64 C65 -2.1(12) no
C63 C64 C65 C66 0.9(12) no
C64 C65 C66 C61 0.5(12) no
P2 C67 C68 C69 169.7(6) no
P2 C67 C72 C71 -171.1(5) no
C68 C67 C72 C71 -3.5(12) no
C72 C67 C68 C69 2.0(13) no
C67 C68 C69 C70 -0.9(13) no
C68 C69 C70 C71 1.4(13) no
C69 C70 C71 C72 -3.2(14) no
C70 C71 C72 C67 4.2(14) no
P2 C73 C74 C75 -176.0(5) no
P2 C73 C78 C77 176.6(5) no
C74 C73 C78 C77 1.9(12) no
C78 C73 C74 C75 -1.6(12) no
C73 C74 C75 C76 -0.3(13) no
C74 C75 C76 C77 1.9(14) no
C75 C76 C77 C78 -1.6(14) no
C76 C77 C78 C73 -0.3(12) no
P2 C79 C80 C81 179.1(6) no
P2 C79 C84 C83 -177.7(5) no
C80 C79 C84 C83 -1.7(11) no
C84 C79 C80 C81 3.0(12) no
C79 C80 C81 C82 -3.1(14) no
C80 C81 C82 C83 1.9(14) no
C81 C82 C83 C84 -0.6(13) no
C82 C83 C84 C79 0.5(11) no
O4 C85 C86 C87 -179.8(7) no
O4 C85 C86 C91 -1.7(11) no
O5 C85 C86 C87 0.3(11) no
O5 C85 C86 C91 178.5(7) no
C85 C86 C87 O6 -3.6(12) no
C85 C86 C87 C88 175.6(7) no
C85 C86 C91 C90 -178.2(7) no
C87 C86 C91 C90 0.1(12) no
C91 C86 C87 O6 178.2(7) no
C91 C86 C87 C88 -2.5(12) no
O6 C87 C88 C89 -178.9(7) no
C86 C87 C88 C89 1.9(13) no
C87 C88 C89 C90 1.3(14) no
C88 C89 C90 C91 -3.8(16) no
C89 C90 C91 C86 3.0(15) no
